data_4111742
loop_
_publ_author_name
'Marcia M. Payne'
'Sean R. Parkin'
'John E. Anthony'

_publ_section_title
;
 Functionalized Higher Acenes: Hexacene and Heptacene
;
_journal_name_full 'Journal of the American Chemical Society'
_journal_page_first 8028
_journal_page_last 8029
_journal_paper_doi 10.1021/ja051798v
_journal_volume 127
_journal_year 2005
_chemical_formula_sum 'C52 H70 Si8'
_chemical_formula_weight 919.80
_chemical_name_systematic
; 
 ? 
;
_space_group_IT_number 2
_symmetry_cell_setting triclinic
_symmetry_space_group_name_Hall '-P 1'
_symmetry_space_group_name_H-M 'P -1'
_atom_sites_solution_hydrogens geom
_atom_sites_solution_primary direct
_atom_sites_solution_secondary difmap
_audit_creation_method SHELXL-97
_cell_angle_alpha 94.319(3)
_cell_angle_beta 95.069(3)
_cell_angle_gamma 91.020(3)
_cell_formula_units_Z 4
_cell_length_a 9.2305(4)
_cell_length_b 24.6811(13)
_cell_length_c 25.4062(12)
_cell_measurement_reflns_used 2407
_cell_measurement_temperature 200.0(2)
_cell_measurement_theta_max 50.58
_cell_measurement_theta_min 2.60
_cell_volume 5747.3(5)
_computing_cell_refinement 'APEX2 (Bruker-Nonius, 2004)'
_computing_data_collection 'APEX2 (Bruker-Nonius, 2004)'
_computing_data_reduction 'APEX2 (Bruker-Nonius, 2004)'
_computing_molecular_graphics 'XP in SHELXTL (Sheldrick, 1994)'
_computing_publication_material
; 
SHELX97-2 (Sheldrick, 1997) and local procedures 
;
_computing_structure_refinement 'SHELXL-97 (Sheldrick, 1997)'
_computing_structure_solution 'SHELXS-97 (Sheldrick, 1990)'
_diffrn_ambient_temperature 200.0(2)
_diffrn_detector_area_resol_mean 18
_diffrn_measured_fraction_theta_full .999
_diffrn_measured_fraction_theta_max .999
_diffrn_measurement_device_type 'Bruker-Nonius X8 Proteum'
_diffrn_measurement_method '\w and \f scans'
_diffrn_radiation_monochromator 'graded multilayer optics'
_diffrn_radiation_source 'fine-focus rotating anode'
_diffrn_radiation_type CuK\a
_diffrn_radiation_wavelength 1.54178
_diffrn_reflns_av_R_equivalents 0.1538
_diffrn_reflns_av_sigmaI/netI 0.1234
_diffrn_reflns_limit_h_max 7
_diffrn_reflns_limit_h_min -9
_diffrn_reflns_limit_k_max 26
_diffrn_reflns_limit_k_min -26
_diffrn_reflns_limit_l_max 27
_diffrn_reflns_limit_l_min -27
_diffrn_reflns_number 62510
_diffrn_reflns_theta_full 56.00
_diffrn_reflns_theta_max 56.00
_diffrn_reflns_theta_min 1.76
_exptl_absorpt_coefficient_mu 1.982
_exptl_absorpt_correction_T_max 0.9902
_exptl_absorpt_correction_T_min 0.7306
_exptl_absorpt_correction_type multi-scan
_exptl_absorpt_process_details 'SADABS in APEX2 (Bruker-Nonius, 2004)'
_exptl_crystal_colour green
_exptl_crystal_density_diffrn 1.063
_exptl_crystal_description 'flat needle'
_exptl_crystal_F_000 1976
_exptl_crystal_size_max 0.15
_exptl_crystal_size_mid 0.02
_exptl_crystal_size_min 0.01
_refine_diff_density_max .778
_refine_diff_density_min -.469
_refine_diff_density_rms .066
_refine_ls_extinction_method none
_refine_ls_goodness_of_fit_ref 1.018
_refine_ls_hydrogen_treatment constr
_refine_ls_matrix_type full
_refine_ls_number_parameters 1142
_refine_ls_number_reflns 14577
_refine_ls_number_restraints 78
_refine_ls_restrained_S_all 1.020
_refine_ls_R_factor_all 0.1598
_refine_ls_R_factor_gt 0.0806
_refine_ls_shift/su_max 0.074
_refine_ls_shift/su_mean 0.002
_refine_ls_structure_factor_coef Fsqd
_refine_ls_weighting_details 'calc w=1/[\s^2^(Fo^2^)+(0.0808P)^2^+9.7983P] where P=(Fo^2^+2Fc^2^)/3'
_refine_ls_weighting_scheme calc
_refine_ls_wR_factor_gt 0.1848
_refine_ls_wR_factor_ref 0.2283
_reflns_number_gt 7748
_reflns_number_total 14577
_reflns_threshold_expression >2\s(I)
_cod_data_source_file ja051798vsi20050321_043800.cif
_cod_data_source_block x05027
_cod_database_code 4111742

loop_
_symmetry_equiv_pos_as_xyz
'x, y, z'
'-x, -y, -z'

loop_
_atom_site_label
_atom_site_type_symbol
_atom_site_fract_x
_atom_site_fract_y
_atom_site_fract_z
_atom_site_U_iso_or_equiv
_atom_site_adp_type
_atom_site_occupancy
_atom_site_symmetry_multiplicity
_atom_site_calc_flag
_atom_site_refinement_flags
_atom_site_disorder_assembly
_atom_site_disorder_group
C1A C 0.2362(6) 0.2646(2) 0.2994(2) 0.0329(15) Uani 1 1 d . . .
C2A C 0.1009(7) 0.2749(2) 0.2716(2) 0.0360(16) Uani 1 1 d . . .
C3A C -0.0104(7) 0.3005(3) 0.2964(3) 0.0399(16) Uani 1 1 d . . .
H3A H 0.0058 0.3115 0.3331 0.048 Uiso 1 1 calc R . .
C4A C -0.1434(7) 0.3108(3) 0.2702(3) 0.0393(16) Uani 1 1 d . . .
C5A C -0.2551(7) 0.3372(3) 0.2955(3) 0.0433(17) Uani 1 1 d . . .
H5A H -0.2394 0.3478 0.3323 0.052 Uiso 1 1 calc R . .
C6A C -0.3872(7) 0.3482(2) 0.2686(3) 0.0440(18) Uani 1 1 d . . .
C7A C -0.5020(8) 0.3747(3) 0.2938(3) 0.054(2) Uani 1 1 d . . .
H7A H -0.4878 0.3856 0.3306 0.065 Uiso 1 1 calc R . .
C8A C -0.6284(9) 0.3845(3) 0.2672(4) 0.060(2) Uani 1 1 d . . .
H8A H -0.7030 0.4016 0.2854 0.072 Uiso 1 1 calc R . .
C9A C -0.6529(8) 0.3698(3) 0.2120(4) 0.062(2) Uani 1 1 d . . .
H9A H -0.7427 0.3777 0.1933 0.074 Uiso 1 1 calc R . .
C10A C -0.5486(8) 0.3445(3) 0.1861(3) 0.0525(19) Uani 1 1 d . . .
H10A H -0.5668 0.3345 0.1493 0.063 Uiso 1 1 calc R . .
C11A C -0.4118(7) 0.3324(2) 0.2127(3) 0.0396(17) Uani 1 1 d . . .
C12A C -0.3028(7) 0.3063(3) 0.1873(3) 0.0423(17) Uani 1 1 d . . .
H12A H -0.3192 0.2957 0.1505 0.051 Uiso 1 1 calc R . .
C13A C -0.1693(7) 0.2949(2) 0.2143(3) 0.0377(16) Uani 1 1 d . . .
C14A C -0.0575(7) 0.2685(2) 0.1889(2) 0.0363(16) Uani 1 1 d . . .
H14A H -0.0738 0.2579 0.1521 0.044 Uiso 1 1 calc R . .
C15A C 0.0758(7) 0.2572(2) 0.2154(2) 0.0339(15) Uani 1 1 d . . .
C16A C 0.1863(7) 0.2296(2) 0.1895(2) 0.0358(16) Uani 1 1 d . . .
C17A C 0.3205(6) 0.2191(2) 0.2177(2) 0.0339(15) Uani 1 1 d . . .
C18A C 0.4314(7) 0.1925(2) 0.1924(3) 0.0382(16) Uani 1 1 d . . .
H18A H 0.4149 0.1817 0.1557 0.046 Uiso 1 1 calc R . .
C19A C 0.5654(7) 0.1813(2) 0.2192(2) 0.0365(16) Uani 1 1 d . . .
C20A C 0.6773(7) 0.1552(3) 0.1941(3) 0.0423(17) Uani 1 1 d . . .
H20A H 0.6610 0.1444 0.1573 0.051 Uiso 1 1 calc R . .
C21A C 0.8078(7) 0.1448(3) 0.2198(3) 0.0455(18) Uani 1 1 d . . .
C22A C 0.9239(8) 0.1195(3) 0.1943(3) 0.059(2) Uani 1 1 d . . .
H22A H 0.9108 0.1092 0.1573 0.071 Uiso 1 1 calc R . .
C23A C 1.0522(9) 0.1099(3) 0.2218(4) 0.065(2) Uani 1 1 d . . .
H23A H 1.1269 0.0924 0.2041 0.079 Uiso 1 1 calc R . .
C24A C 1.0763(8) 0.1256(3) 0.2761(4) 0.064(2) Uani 1 1 d . . .
H24A H 1.1676 0.1190 0.2946 0.077 Uiso 1 1 calc R . .
C25A C 0.9714(8) 0.1500(3) 0.3027(3) 0.053(2) Uani 1 1 d . . .
H25A H 0.9896 0.1597 0.3396 0.064 Uiso 1 1 calc R . .
C26A C 0.8349(7) 0.1615(3) 0.2763(3) 0.0444(18) Uani 1 1 d . . .
C27A C 0.7260(7) 0.1870(3) 0.3017(3) 0.0432(17) Uani 1 1 d . . .
H27A H 0.7433 0.1974 0.3385 0.052 Uiso 1 1 calc R . .
C28A C 0.5903(7) 0.1982(2) 0.2756(3) 0.0379(16) Uani 1 1 d . . .
C29A C 0.4799(7) 0.2253(2) 0.3004(3) 0.0385(16) Uani 1 1 d . . .
H29A H 0.4962 0.2363 0.3371 0.046 Uiso 1 1 calc R . .
C30A C 0.3475(6) 0.2366(2) 0.2736(2) 0.0349(16) Uani 1 1 d . . .
C31A C 0.2621(6) 0.2844(3) 0.3537(3) 0.0387(16) Uani 1 1 d . . .
C32A C 0.2773(7) 0.3026(3) 0.3989(3) 0.0427(17) Uani 1 1 d . . .
Si1A Si 0.2658(2) 0.32682(7) 0.46870(7) 0.0421(5) Uani 1 1 d . . .
Si2A Si 0.4962(3) 0.33607(11) 0.51433(11) 0.0824(8) Uani 1 1 d . . .
C33A C 0.6172(16) 0.3753(6) 0.4767(6) 0.179(6) Uiso 1 1 d . . .
H33A H 0.7165 0.3757 0.4940 0.269 Uiso 1 1 calc R . .
H33B H 0.5833 0.4127 0.4757 0.269 Uiso 1 1 calc R . .
H33C H 0.6162 0.3585 0.4405 0.269 Uiso 1 1 calc R . .
C34A C 0.5807(11) 0.2707(4) 0.5271(4) 0.115(4) Uani 1 1 d . . .
H34A H 0.5981 0.2511 0.4933 0.173 Uiso 1 1 calc R . .
H34B H 0.5157 0.2489 0.5460 0.173 Uiso 1 1 calc R . .
H34C H 0.6735 0.2775 0.5487 0.173 Uiso 1 1 calc R . .
C35A C 0.4731(19) 0.3736(7) 0.5801(7) 0.208(8) Uiso 1 1 d . . .
H35A H 0.5684 0.3866 0.5968 0.313 Uiso 1 1 calc R . .
H35B H 0.4287 0.3491 0.6031 0.313 Uiso 1 1 calc R . .
H35C H 0.4102 0.4047 0.5747 0.313 Uiso 1 1 calc R . .
Si3A Si 0.1233(3) 0.25610(12) 0.49518(11) 0.0838(8) Uani 1 1 d . . .
C36A C 0.2259(15) 0.1909(6) 0.4805(6) 0.158(5) Uiso 1 1 d . . .
H36A H 0.2852 0.1821 0.5125 0.237 Uiso 1 1 calc R . .
H36B H 0.2891 0.1961 0.4522 0.237 Uiso 1 1 calc R . .
H36C H 0.1561 0.1610 0.4693 0.237 Uiso 1 1 calc R . .
C37A C 0.0906(17) 0.2599(7) 0.5644(6) 0.183(6) Uiso 1 1 d . . .
H37A H 0.0327 0.2918 0.5726 0.274 Uiso 1 1 calc R . .
H37B H 0.1837 0.2629 0.5862 0.274 Uiso 1 1 calc R . .
H37C H 0.0376 0.2270 0.5719 0.274 Uiso 1 1 calc R . .
C38A C -0.0498(9) 0.2496(4) 0.4537(4) 0.093(3) Uani 1 1 d . . .
H38A H -0.1042 0.2175 0.4624 0.139 Uiso 1 1 calc R . .
H38B H -0.0308 0.2457 0.4163 0.139 Uiso 1 1 calc R . .
H38C H -0.1069 0.2821 0.4603 0.139 Uiso 1 1 calc R . .
Si4A Si 0.1533(3) 0.41069(10) 0.46741(11) 0.0909(9) Uani 1 1 d . . .
C39A C 0.0759(18) 0.4223(7) 0.5339(6) 0.195(7) Uiso 1 1 d . . .
H39A H 0.1515 0.4385 0.5602 0.292 Uiso 1 1 calc R . .
H39B H 0.0423 0.3874 0.5452 0.292 Uiso 1 1 calc R . .
H39C H -0.0060 0.4469 0.5307 0.292 Uiso 1 1 calc R . .
C40A C -0.0055(11) 0.4076(4) 0.4187(4) 0.101(3) Uani 1 1 d . . .
H40A H -0.0455 0.4440 0.4166 0.152 Uiso 1 1 calc R . .
H40B H -0.0795 0.3828 0.4295 0.152 Uiso 1 1 calc R . .
H40C H 0.0235 0.3945 0.3839 0.152 Uiso 1 1 calc R . .
C41A C 0.280(2) 0.4651(8) 0.4519(7) 0.229(9) Uiso 1 1 d . . .
H41A H 0.3198 0.4548 0.4181 0.343 Uiso 1 1 calc R . .
H41B H 0.3597 0.4701 0.4801 0.343 Uiso 1 1 calc R . .
H41C H 0.2278 0.4991 0.4492 0.343 Uiso 1 1 calc R . .
C42A C 0.1634(7) 0.2118(3) 0.1344(3) 0.0393(16) Uani 1 1 d . . .
C43A C 0.1538(7) 0.1948(3) 0.0886(3) 0.0398(16) Uani 1 1 d . . .
Si5A Si 0.16673(19) 0.17037(7) 0.01933(7) 0.0373(5) Uani 1 1 d . . .
Si6A Si 0.2526(2) 0.08185(8) 0.02331(9) 0.0544(6) Uani 1 1 d . . .
C44A C 0.1332(10) 0.0434(3) 0.0639(4) 0.082(3) Uani 1 1 d . . .
H44A H 0.1695 0.0066 0.0668 0.124 Uiso 1 1 calc R . .
H44B H 0.0336 0.0414 0.0468 0.124 Uiso 1 1 calc R . .
H44C H 0.1337 0.0621 0.0993 0.124 Uiso 1 1 calc R . .
C45A C 0.4410(9) 0.0829(4) 0.0566(4) 0.102(3) Uani 1 1 d . . .
H45A H 0.4421 0.1013 0.0922 0.152 Uiso 1 1 calc R . .
H45B H 0.5065 0.1024 0.0358 0.152 Uiso 1 1 calc R . .
H45C H 0.4735 0.0456 0.0593 0.152 Uiso 1 1 calc R . .
C46A C 0.2467(12) 0.0472(4) -0.0452(4) 0.100(3) Uani 1 1 d . . .
H46A H 0.2814 0.0100 -0.0432 0.150 Uiso 1 1 calc R . .
H46B H 0.3092 0.0674 -0.0666 0.150 Uiso 1 1 calc R . .
H46C H 0.1465 0.0461 -0.0617 0.150 Uiso 1 1 calc R . .
Si7A Si 0.3333(2) 0.23344(8) -0.00765(8) 0.0499(5) Uani 1 1 d . . .
C47A C 0.4900(9) 0.2433(4) 0.0437(3) 0.077(3) Uani 1 1 d . . .
H47A H 0.5526 0.2733 0.0353 0.115 Uiso 1 1 calc R . .
H47B H 0.5459 0.2099 0.0444 0.115 Uiso 1 1 calc R . .
H47C H 0.4540 0.2517 0.0785 0.115 Uiso 1 1 calc R . .
C48A C 0.3999(10) 0.2105(4) -0.0730(3) 0.091(3) Uani 1 1 d . . .
H48A H 0.3174 0.2065 -0.1002 0.136 Uiso 1 1 calc R . .
H48B H 0.4473 0.1755 -0.0703 0.136 Uiso 1 1 calc R . .
H48C H 0.4698 0.2375 -0.0828 0.136 Uiso 1 1 calc R . .
C49A C 0.2442(10) 0.2996(3) -0.0118(5) 0.108(4) Uani 1 1 d . . .
H49A H 0.2037 0.3099 0.0218 0.162 Uiso 1 1 calc R . .
H49B H 0.1658 0.2966 -0.0406 0.162 Uiso 1 1 calc R . .
H49C H 0.3159 0.3273 -0.0189 0.162 Uiso 1 1 calc R . .
Si8A Si -0.0657(2) 0.17035(9) -0.02601(8) 0.0532(5) Uani 1 1 d . . .
C50A C -0.0555(12) 0.1477(6) -0.0972(4) 0.140(5) Uani 1 1 d . . .
H50A H -0.1541 0.1419 -0.1147 0.210 Uiso 1 1 calc R . .
H50B H -0.0027 0.1136 -0.0999 0.210 Uiso 1 1 calc R . .
H50C H -0.0042 0.1756 -0.1144 0.210 Uiso 1 1 calc R . .
C51A C -0.1426(10) 0.2386(4) -0.0226(5) 0.124(5) Uani 1 1 d . . .
H51A H -0.2407 0.2370 -0.0409 0.186 Uiso 1 1 calc R . .
H51B H -0.0808 0.2634 -0.0397 0.186 Uiso 1 1 calc R . .
H51C H -0.1472 0.2517 0.0146 0.186 Uiso 1 1 calc R . .
C52A C -0.1897(9) 0.1227(4) 0.0016(5) 0.110(4) Uani 1 1 d . . .
H52A H -0.2034 0.1354 0.0382 0.164 Uiso 1 1 calc R . .
H52B H -0.1478 0.0865 0.0007 0.164 Uiso 1 1 calc R . .
H52C H -0.2839 0.1210 -0.0197 0.164 Uiso 1 1 calc R . .
C1B C -0.9995(7) 0.5151(3) 0.0555(3) 0.0417(17) Uani 1 1 d . . .
C2B C -1.1235(7) 0.5247(3) 0.0213(3) 0.0421(17) Uani 1 1 d . . .
C3B C -1.2484(7) 0.5465(3) 0.0402(3) 0.0409(17) Uani 1 1 d . . .
H3B H -1.2500 0.5540 0.0774 0.049 Uiso 1 1 calc R . .
C4B C -1.3712(7) 0.5579(2) 0.0075(3) 0.0409(17) Uani 1 1 d . . .
C5B C -1.4978(8) 0.5790(3) 0.0267(3) 0.0468(18) Uani 1 1 d . . .
H5B H -1.5007 0.5854 0.0639 0.056 Uiso 1 1 calc R . .
C6B C -1.6189(8) 0.5910(3) -0.0061(3) 0.0474(18) Uani 1 1 d . . .
C7B C -1.7492(9) 0.6115(3) 0.0130(3) 0.056(2) Uani 1 1 d . . .
H7B H -1.7546 0.6183 0.0501 0.067 Uiso 1 1 calc R . .
C8B C -1.8638(9) 0.6214(3) -0.0204(4) 0.067(2) Uani 1 1 d . . .
H8B H -1.9504 0.6339 -0.0065 0.080 Uiso 1 1 calc R . .
C9B C -1.8603(9) 0.6138(3) -0.0762(4) 0.070(2) Uani 1 1 d . . .
H9B H -1.9426 0.6218 -0.0993 0.085 Uiso 1 1 calc R . .
C10B C -1.7362(9) 0.5948(3) -0.0963(3) 0.063(2) Uani 1 1 d . . .
H10B H -1.7328 0.5901 -0.1336 0.076 Uiso 1 1 calc R . .
C11B C -1.6132(8) 0.5821(3) -0.0627(3) 0.052(2) Uani 1 1 d . . .
C12B C -1.4902(8) 0.5607(3) -0.0829(3) 0.0514(19) Uani 1 1 d . . .
H12B H -1.4883 0.5548 -0.1203 0.062 Uiso 1 1 calc R . .
C13B C -1.3682(8) 0.5475(3) -0.0498(3) 0.0460(18) Uani 1 1 d . . .
C14B C -1.2447(7) 0.5235(3) -0.0689(3) 0.0439(17) Uani 1 1 d . . .
H14B H -1.2435 0.5154 -0.1060 0.053 Uiso 1 1 calc R . .
C15B C -1.1236(7) 0.5112(3) -0.0356(3) 0.0420(17) Uani 1 1 d . . .
C16B C -0.9963(7) 0.5337(3) 0.1099(3) 0.0432(17) Uani 1 1 d . . .
C17B C -0.9979(7) 0.5531(3) 0.1550(3) 0.0451(17) Uani 1 1 d . A .
Si1B Si -1.0217(2) 0.58112(7) 0.22239(7) 0.0426(5) Uani 1 1 d . . .
Si2B Si -0.7827(16) 0.6018(5) 0.2601(5) 0.063(2) Uani 0.490(13) 1 d PD A 1
C18B C -0.676(2) 0.6260(10) 0.2084(10) 0.111(8) Uani 0.490(13) 1 d PDU A 1
H18B H -0.5792 0.6387 0.2243 0.166 Uiso 0.490(13) 1 calc PR A 1
H18C H -0.7256 0.6560 0.1919 0.166 Uiso 0.490(13) 1 calc PR A 1
H18D H -0.6650 0.5962 0.1813 0.166 Uiso 0.490(13) 1 calc PR A 1
C19B C -0.694(3) 0.5411(9) 0.2856(12) 0.103(9) Uani 0.490(13) 1 d PDU A 1
H19A H -0.5923 0.5500 0.2975 0.155 Uiso 0.490(13) 1 calc PR A 1
H19B H -0.6995 0.5116 0.2573 0.155 Uiso 0.490(13) 1 calc PR A 1
H19C H -0.7446 0.5295 0.3154 0.155 Uiso 0.490(13) 1 calc PR A 1
C20B C -0.795(2) 0.6568(7) 0.3151(8) 0.098(8) Uani 0.490(13) 1 d PDU A 1
H20B H -0.8103 0.6402 0.3480 0.147 Uiso 0.490(13) 1 calc PR A 1
H20C H -0.8762 0.6803 0.3059 0.147 Uiso 0.490(13) 1 calc PR A 1
H20D H -0.7040 0.6785 0.3199 0.147 Uiso 0.490(13) 1 calc PR A 1
Si2E Si -0.8083(16) 0.5939(5) 0.2771(5) 0.063(2) Uani 0.510(13) 1 d PD A 2
C18E C -0.676(3) 0.6330(10) 0.2445(11) 0.132(9) Uiso 0.510(13) 1 d PDU A 2
H18E H -0.5772 0.6256 0.2594 0.199 Uiso 0.510(13) 1 calc PR A 2
H18F H -0.6941 0.6719 0.2503 0.199 Uiso 0.510(13) 1 calc PR A 2
H18G H -0.6854 0.6223 0.2064 0.199 Uiso 0.510(13) 1 calc PR A 2
C19E C -0.722(4) 0.5302(10) 0.2950(12) 0.101(9) Uiso 0.510(13) 1 d PDU A 2
H19D H -0.7193 0.5055 0.2631 0.152 Uiso 0.510(13) 1 calc PR A 2
H19E H -0.7786 0.5131 0.3205 0.152 Uiso 0.510(13) 1 calc PR A 2
H19F H -0.6229 0.5382 0.3110 0.152 Uiso 0.510(13) 1 calc PR A 2
C20E C -0.853(3) 0.6333(11) 0.3405(9) 0.136(10) Uiso 0.510(13) 1 d PDU A 2
H20E H -0.7656 0.6534 0.3569 0.204 Uiso 0.510(13) 1 calc PR A 2
H20F H -0.8854 0.6079 0.3652 0.204 Uiso 0.510(13) 1 calc PR A 2
H20G H -0.9300 0.6589 0.3324 0.204 Uiso 0.510(13) 1 calc PR A 2
Si3B Si -1.1540(3) 0.51072(10) 0.25452(9) 0.0733(7) Uani 1 1 d . A .
C21B C -1.0495(11) 0.4472(4) 0.2415(5) 0.110(4) Uani 1 1 d . . .
H21A H -0.9702 0.4452 0.2695 0.166 Uiso 1 1 calc R A .
H21B H -1.0090 0.4479 0.2072 0.166 Uiso 1 1 calc R . .
H21C H -1.1148 0.4154 0.2410 0.166 Uiso 1 1 calc R . .
C22B C -1.1756(15) 0.5209(6) 0.3255(4) 0.151(5) Uani 1 1 d . . .
H22B H -1.2213 0.4884 0.3373 0.227 Uiso 1 1 calc R A .
H22C H -1.2371 0.5522 0.3320 0.227 Uiso 1 1 calc R . .
H22D H -1.0799 0.5276 0.3451 0.227 Uiso 1 1 calc R . .
C23B C -1.3397(9) 0.5049(4) 0.2173(4) 0.096(3) Uani 1 1 d . . .
H23B H -1.3895 0.4716 0.2258 0.144 Uiso 1 1 calc R A .
H23C H -1.3299 0.5034 0.1791 0.144 Uiso 1 1 calc R . .
H23D H -1.3965 0.5365 0.2276 0.144 Uiso 1 1 calc R . .
Si4B Si -1.1503(3) 0.66102(10) 0.21398(11) 0.0882(9) Uani 1 1 d . A .
C24B C -1.2264(15) 0.6798(6) 0.2791(5) 0.160(5) Uiso 1 1 d . . .
H24B H -1.3024 0.7066 0.2739 0.240 Uiso 1 1 calc R A .
H24C H -1.1485 0.6953 0.3048 0.240 Uiso 1 1 calc R . .
H24D H -1.2681 0.6472 0.2923 0.240 Uiso 1 1 calc R . .
C25B C -1.3053(10) 0.6515(4) 0.1632(4) 0.099(3) Uiso 1 1 d . . .
H25B H -1.3608 0.6849 0.1624 0.149 Uiso 1 1 calc R A .
H25C H -1.3683 0.6215 0.1716 0.149 Uiso 1 1 calc R . .
H25D H -1.2693 0.6429 0.1284 0.149 Uiso 1 1 calc R . .
C26B C -1.0325(17) 0.7139(6) 0.1920(6) 0.183(6) Uiso 1 1 d . . .
H26A H -0.9754 0.6981 0.1642 0.275 Uiso 1 1 calc R A .
H26B H -0.9666 0.7291 0.2221 0.275 Uiso 1 1 calc R . .
H26C H -1.0925 0.7428 0.1780 0.275 Uiso 1 1 calc R . .
C1C C 0.5009(7) 0.9841(2) 0.4451(2) 0.0347(15) Uani 1 1 d . . .
C2C C 0.6243(7) 0.9752(2) 0.4799(3) 0.0363(16) Uani 1 1 d . . .
C3C C 0.7490(7) 0.9519(2) 0.4617(3) 0.0408(17) Uani 1 1 d . . .
H3C H 0.7500 0.9422 0.4249 0.049 Uiso 1 1 calc R . .
C4C C 0.8728(7) 0.9423(3) 0.4954(3) 0.0401(17) Uani 1 1 d . . .
C5C C 0.9990(7) 0.9195(3) 0.4771(3) 0.0432(17) Uani 1 1 d . . .
H5C H 1.0013 0.9106 0.4402 0.052 Uiso 1 1 calc R . .
C6C C 1.1191(7) 0.9096(2) 0.5105(3) 0.0432(18) Uani 1 1 d . . .
C7C C 1.2486(8) 0.8875(3) 0.4919(3) 0.055(2) Uani 1 1 d . . .
H7C H 1.2534 0.8790 0.4550 0.066 Uiso 1 1 calc R . .
C8C C 1.3653(8) 0.8785(3) 0.5263(4) 0.063(2) Uani 1 1 d . . .
H8C H 1.4506 0.8638 0.5131 0.076 Uiso 1 1 calc R . .
C9C C 1.3621(8) 0.8905(3) 0.5810(4) 0.061(2) Uani 1 1 d . . .
H9C H 1.4448 0.8836 0.6044 0.074 Uiso 1 1 calc R . .
C10C C 1.2426(8) 0.9116(3) 0.6008(3) 0.054(2) Uani 1 1 d . . .
H10C H 1.2427 0.9197 0.6380 0.065 Uiso 1 1 calc R . .
C11C C 1.1162(7) 0.9220(3) 0.5670(3) 0.0422(17) Uani 1 1 d . . .
C12C C 0.9932(7) 0.9439(3) 0.5857(3) 0.0451(18) Uani 1 1 d . . .
H12C H 0.9908 0.9515 0.6229 0.054 Uiso 1 1 calc R . .
C13C C 0.8700(7) 0.9557(3) 0.5517(3) 0.0387(16) Uani 1 1 d . . .
C14C C 0.7460(7) 0.9795(3) 0.5703(3) 0.0413(17) Uani 1 1 d . . .
H14C H 0.7447 0.9886 0.6072 0.050 Uiso 1 1 calc R . .
C15C C 0.6235(6) 0.9904(2) 0.5363(2) 0.0342(16) Uani 1 1 d . . .
C16C C 0.5010(7) 0.9664(3) 0.3904(3) 0.0421(17) Uani 1 1 d . . .
C17C C 0.5045(7) 0.9484(3) 0.3451(3) 0.0436(17) Uani 1 1 d . B .
Si1C Si 0.5223(2) 0.91718(8) 0.27823(7) 0.0448(5) Uani 1 1 d . . .
Si2C Si 0.3977(4) 0.97137(11) 0.21752(11) 0.0623(10) Uani 0.878(7) 1 d PDU B 1
C18C C 0.4456(18) 1.0437(5) 0.2357(7) 0.143(6) Uani 0.878(7) 1 d PDU B 1
H18E H 0.3867 1.0664 0.2124 0.215 Uiso 0.878(7) 1 calc PR B 1
H18F H 0.5489 1.0502 0.2316 0.215 Uiso 0.878(7) 1 calc PR B 1
H18G H 0.4266 1.0530 0.2726 0.215 Uiso 0.878(7) 1 calc PR B 1
C19C C 0.1995(11) 0.9633(5) 0.2181(4) 0.090(4) Uani 0.878(7) 1 d PD B 1
H19D H 0.1715 0.9743 0.2536 0.135 Uiso 0.878(7) 1 calc PR B 1
H19E H 0.1705 0.9252 0.2087 0.135 Uiso 0.878(7) 1 calc PR B 1
H19F H 0.1509 0.9862 0.1924 0.135 Uiso 0.878(7) 1 calc PR B 1
C20C C 0.4464(14) 0.9473(6) 0.1487(4) 0.125(5) Uani 0.878(7) 1 d PDU B 1
H20E H 0.3821 0.9640 0.1221 0.188 Uiso 0.878(7) 1 calc PR B 1
H20F H 0.4346 0.9076 0.1436 0.188 Uiso 0.878(7) 1 calc PR B 1
H20G H 0.5476 0.9577 0.1449 0.188 Uiso 0.878(7) 1 calc PR B 1
Si2D Si 0.496(3) 0.9808(9) 0.2186(9) 0.073(6) Uiso 0.122(7) 1 d PDU B 2
C18D C 0.370(8) 0.961(4) 0.160(3) 0.140(17) Uiso 0.122(7) 1 d PDU B 2
H18H H 0.2759 0.9499 0.1706 0.210 Uiso 0.122(7) 1 calc PR B 2
H18I H 0.4107 0.9307 0.1389 0.210 Uiso 0.122(7) 1 calc PR B 2
H18J H 0.3579 0.9920 0.1378 0.210 Uiso 0.122(7) 1 calc PR B 2
C19D C 0.666(6) 1.005(4) 0.194(4) 0.17(5) Uiso 0.122(7) 1 d PD B 2
H19G H 0.7386 1.0133 0.2238 0.256 Uiso 0.122(7) 1 calc PR B 2
H19H H 0.6469 1.0370 0.1747 0.256 Uiso 0.122(7) 1 calc PR B 2
H19I H 0.7018 0.9759 0.1700 0.256 Uiso 0.122(7) 1 calc PR B 2
C20D C 0.430(12) 1.040(3) 0.262(4) 0.135(18) Uiso 0.122(7) 1 d PDU B 2
H20H H 0.4840 1.0423 0.2967 0.202 Uiso 0.122(7) 1 calc PR B 2
H20I H 0.3257 1.0351 0.2655 0.202 Uiso 0.122(7) 1 calc PR B 2
H20J H 0.4452 1.0742 0.2450 0.202 Uiso 0.122(7) 1 calc PR B 2
Si3C Si 0.4225(13) 0.8312(4) 0.2816(5) 0.067(3) Uani 0.72(2) 1 d PD B 1
C21C C 0.2371(17) 0.8349(6) 0.3022(9) 0.114(7) Uani 0.72(2) 1 d PDU B 1
H21D H 0.1726 0.8493 0.2741 0.171 Uiso 0.72(2) 1 calc PR B 1
H21E H 0.2372 0.8588 0.3348 0.171 Uiso 0.72(2) 1 calc PR B 1
H21F H 0.2026 0.7984 0.3087 0.171 Uiso 0.72(2) 1 calc PR B 1
C22C C 0.416(3) 0.7922(11) 0.2155(7) 0.118(7) Uani 0.72(2) 1 d PDU B 1
H22E H 0.3595 0.7584 0.2163 0.177 Uiso 0.72(2) 1 calc PR B 1
H22F H 0.5154 0.7836 0.2073 0.177 Uiso 0.72(2) 1 calc PR B 1
H22G H 0.3705 0.8140 0.1883 0.177 Uiso 0.72(2) 1 calc PR B 1
C23C C 0.541(3) 0.7961(8) 0.3329(7) 0.147(8) Uani 0.72(2) 1 d PDU B 1
H23E H 0.5022 0.8023 0.3676 0.221 Uiso 0.72(2) 1 calc PR B 1
H23F H 0.6404 0.8109 0.3350 0.221 Uiso 0.72(2) 1 calc PR B 1
H23G H 0.5404 0.7570 0.3228 0.221 Uiso 0.72(2) 1 calc PR B 1
Si3D Si 0.397(3) 0.8309(13) 0.2687(12) 0.058(6) Uani 0.28(2) 1 d PD B 2
C21D C 0.199(3) 0.841(2) 0.259(2) 0.128(13) Uiso 0.28(2) 1 d PDU B 2
H21G H 0.1801 0.8795 0.2583 0.192 Uiso 0.28(2) 1 calc PR B 2
H21H H 0.1523 0.8258 0.2880 0.192 Uiso 0.28(2) 1 calc PR B 2
H21I H 0.1605 0.8216 0.2252 0.192 Uiso 0.28(2) 1 calc PR B 2
C22D C 0.454(7) 0.786(3) 0.2125(16) 0.093(12) Uiso 0.28(2) 1 d PDU B 2
H22H H 0.4399 0.7476 0.2199 0.140 Uiso 0.28(2) 1 calc PR B 2
H22I H 0.5570 0.7928 0.2083 0.140 Uiso 0.28(2) 1 calc PR B 2
H22J H 0.3953 0.7928 0.1799 0.140 Uiso 0.28(2) 1 calc PR B 2
C23D C 0.430(6) 0.7960(18) 0.3327(14) 0.118(13) Uiso 0.28(2) 1 d PDU B 2
H23H H 0.3386 0.7943 0.3497 0.177 Uiso 0.28(2) 1 calc PR B 2
H23I H 0.5035 0.8167 0.3565 0.177 Uiso 0.28(2) 1 calc PR B 2
H23J H 0.4634 0.7591 0.3248 0.177 Uiso 0.28(2) 1 calc PR B 2
Si4C Si 0.7698(8) 0.9252(3) 0.2624(3) 0.0503(17) Uani 0.50 1 d PD B 1
C24C C 0.806(3) 0.8793(7) 0.2058(6) 0.054(6) Uiso 0.50 1 d PD B 1
H24E H 0.8095 0.8419 0.2163 0.081 Uiso 0.50 1 calc PR B 1
H24F H 0.9002 0.8894 0.1935 0.081 Uiso 0.50 1 calc PR B 1
H24G H 0.7292 0.8819 0.1771 0.081 Uiso 0.50 1 calc PR B 1
C25C C 0.887(2) 0.9162(8) 0.3214(7) 0.097(6) Uiso 0.50 1 d PD B 1
H25E H 0.8782 0.8786 0.3307 0.145 Uiso 0.50 1 calc PR B 1
H25F H 0.8586 0.9409 0.3505 0.145 Uiso 0.50 1 calc PR B 1
H25G H 0.9880 0.9243 0.3150 0.145 Uiso 0.50 1 calc PR B 1
C26C C 0.818(2) 0.9956(6) 0.2431(8) 0.092(6) Uiso 0.50 1 d PD B 1
H26D H 0.7879 1.0230 0.2697 0.137 Uiso 0.50 1 calc PR B 1
H26E H 0.7684 1.0014 0.2084 0.137 Uiso 0.50 1 calc PR B 1
H26F H 0.9237 0.9989 0.2414 0.137 Uiso 0.50 1 calc PR B 1
Si4D Si 0.7696(9) 0.8997(3) 0.2779(3) 0.079(3) Uani 0.50 1 d PD B 2
C24D C 0.810(4) 0.8661(9) 0.2148(7) 0.101(11) Uiso 0.50 1 d PD B 2
H24H H 0.9085 0.8515 0.2185 0.152 Uiso 0.50 1 calc PR B 2
H24I H 0.8052 0.8924 0.1877 0.152 Uiso 0.50 1 calc PR B 2
H24J H 0.7396 0.8364 0.2043 0.152 Uiso 0.50 1 calc PR B 2
C25D C 0.833(2) 0.8533(8) 0.3265(8) 0.108(7) Uiso 0.50 1 d PD B 2
H25H H 0.8289 0.8161 0.3099 0.162 Uiso 0.50 1 calc PR B 2
H25I H 0.7706 0.8555 0.3559 0.162 Uiso 0.50 1 calc PR B 2
H25J H 0.9334 0.8631 0.3400 0.162 Uiso 0.50 1 calc PR B 2
C26D C 0.860(2) 0.9680(7) 0.2954(9) 0.113(7) Uiso 0.50 1 d PD B 2
H26G H 0.7852 0.9952 0.3011 0.169 Uiso 0.50 1 calc PR B 2
H26H H 0.9158 0.9778 0.2664 0.169 Uiso 0.50 1 calc PR B 2
H26I H 0.9248 0.9668 0.3278 0.169 Uiso 0.50 1 calc PR B 2

loop_
_atom_site_aniso_label
_atom_site_aniso_U_11
_atom_site_aniso_U_22
_atom_site_aniso_U_33
_atom_site_aniso_U_23
_atom_site_aniso_U_13
_atom_site_aniso_U_12
C1A 0.032(4) 0.032(4) 0.036(4) 0.002(3) 0.008(3) -0.004(3)
C2A 0.031(4) 0.038(4) 0.040(4) 0.005(3) 0.009(3) -0.002(3)
C3A 0.043(4) 0.041(4) 0.038(4) 0.005(3) 0.010(3) -0.001(3)
C4A 0.040(4) 0.036(4) 0.042(4) 0.004(3) 0.008(4) 0.001(3)
C5A 0.039(4) 0.040(4) 0.052(4) 0.005(3) 0.011(4) -0.003(3)
C6A 0.045(5) 0.028(4) 0.061(5) 0.012(3) 0.015(4) -0.002(3)
C7A 0.044(5) 0.052(5) 0.072(5) 0.019(4) 0.022(4) 0.011(4)
C8A 0.051(5) 0.046(5) 0.088(7) 0.013(4) 0.023(5) 0.013(4)
C9A 0.036(5) 0.047(5) 0.107(7) 0.028(5) 0.008(5) 0.009(4)
C10A 0.047(5) 0.042(4) 0.069(5) 0.010(4) 0.000(4) 0.004(4)
C11A 0.036(4) 0.030(4) 0.055(5) 0.021(3) 0.004(4) -0.004(3)
C12A 0.040(4) 0.034(4) 0.053(4) 0.003(3) 0.006(4) 0.003(3)
C13A 0.033(4) 0.026(4) 0.054(5) 0.004(3) 0.009(3) 0.001(3)
C14A 0.043(4) 0.037(4) 0.028(4) -0.001(3) 0.007(3) -0.005(3)
C15A 0.037(4) 0.030(4) 0.035(4) 0.001(3) 0.003(3) -0.002(3)
C16A 0.037(4) 0.034(4) 0.036(4) -0.001(3) 0.004(3) -0.006(3)
C17A 0.030(4) 0.032(4) 0.041(4) 0.006(3) 0.011(3) -0.005(3)
C18A 0.041(4) 0.040(4) 0.035(4) 0.004(3) 0.011(3) -0.002(3)
C19A 0.037(4) 0.035(4) 0.040(4) 0.012(3) 0.007(3) 0.001(3)
C20A 0.042(5) 0.036(4) 0.050(4) 0.006(3) 0.011(4) -0.002(3)
C21A 0.039(5) 0.030(4) 0.070(5) 0.013(4) 0.012(4) 0.001(3)
C22A 0.053(5) 0.056(5) 0.071(6) 0.005(4) 0.018(4) 0.013(4)
C23A 0.057(6) 0.055(5) 0.091(7) 0.023(5) 0.023(5) 0.021(4)
C24A 0.041(5) 0.057(5) 0.099(7) 0.024(5) 0.010(5) 0.010(4)
C25A 0.046(5) 0.046(5) 0.071(5) 0.020(4) 0.007(4) 0.003(4)
C26A 0.027(4) 0.040(4) 0.068(5) 0.015(4) 0.005(4) 0.002(3)
C27A 0.042(4) 0.038(4) 0.049(4) 0.010(3) -0.001(4) 0.001(3)
C28A 0.035(4) 0.034(4) 0.046(4) 0.012(3) 0.006(3) -0.002(3)
C29A 0.034(4) 0.037(4) 0.045(4) 0.000(3) 0.007(3) 0.001(3)
C30A 0.026(4) 0.039(4) 0.040(4) 0.002(3) 0.008(3) -0.009(3)
C31A 0.030(4) 0.046(4) 0.040(5) -0.002(3) 0.004(3) -0.003(3)
C32A 0.039(4) 0.045(4) 0.045(5) 0.001(3) 0.006(3) 0.005(3)
Si1A 0.0477(12) 0.0413(11) 0.0370(11) 0.0017(8) 0.0026(9) 0.0053(9)
Si2A 0.0658(16) 0.0876(19) 0.0852(18) -0.0181(15) -0.0222(14) 0.0092(14)
C34A 0.082(7) 0.132(10) 0.132(10) 0.031(8) -0.013(7) 0.039(7)
Si3A 0.0770(18) 0.096(2) 0.0854(19) 0.0441(16) 0.0167(14) -0.0062(14)
C38A 0.068(6) 0.102(8) 0.108(8) 0.013(6) 0.002(5) -0.031(5)
Si4A 0.127(2) 0.0532(15) 0.0827(18) -0.0176(13) -0.0310(17) 0.0350(15)
C40A 0.121(8) 0.075(7) 0.103(8) 0.001(6) -0.020(6) 0.042(6)
C42A 0.032(4) 0.034(4) 0.052(5) 0.003(3) 0.008(3) 0.001(3)
C43A 0.038(4) 0.044(4) 0.038(4) 0.005(3) 0.006(3) -0.004(3)
Si5A 0.0386(11) 0.0391(11) 0.0349(10) 0.0010(8) 0.0084(8) 0.0002(8)
Si6A 0.0618(14) 0.0410(12) 0.0627(14) 0.0043(10) 0.0157(11) 0.0091(10)
C44A 0.100(7) 0.061(6) 0.093(7) 0.033(5) 0.021(6) 0.005(5)
C45A 0.068(6) 0.067(6) 0.170(11) 0.020(6) -0.002(6) 0.018(5)
C46A 0.155(10) 0.061(6) 0.087(7) -0.009(5) 0.043(7) 0.027(6)
Si7A 0.0454(12) 0.0503(12) 0.0557(13) 0.0092(10) 0.0111(10) -0.0061(9)
C47A 0.068(6) 0.093(7) 0.068(6) 0.004(5) 0.007(4) -0.028(5)
C48A 0.080(6) 0.134(9) 0.060(6) 0.004(6) 0.024(5) -0.033(6)
C49A 0.091(7) 0.045(6) 0.194(12) 0.034(6) 0.027(7) -0.012(5)
Si8A 0.0438(12) 0.0561(13) 0.0583(13) 0.0014(10) 0.0009(10) -0.0028(10)
C50A 0.108(9) 0.233(16) 0.070(7) -0.025(8) -0.015(6) 0.006(9)
C51A 0.059(6) 0.066(7) 0.241(15) 0.020(8) -0.021(7) 0.009(5)
C52A 0.053(6) 0.102(8) 0.177(11) 0.041(8) 0.005(6) -0.019(5)
C1B 0.041(4) 0.050(4) 0.036(4) -0.001(3) 0.013(3) -0.005(3)
C2B 0.047(5) 0.032(4) 0.048(4) 0.004(3) 0.009(4) -0.004(3)
C3B 0.040(4) 0.041(4) 0.042(4) -0.002(3) 0.014(4) -0.004(3)
C4B 0.041(4) 0.029(4) 0.054(5) 0.002(3) 0.015(4) -0.006(3)
C5B 0.050(5) 0.035(4) 0.058(5) 0.002(3) 0.017(4) -0.003(3)
C6B 0.050(5) 0.026(4) 0.067(6) 0.005(3) 0.014(4) -0.004(3)
C7B 0.057(5) 0.031(4) 0.084(6) 0.007(4) 0.025(5) 0.006(4)
C8B 0.055(6) 0.037(5) 0.113(8) 0.008(5) 0.020(6) 0.007(4)
C9B 0.056(6) 0.051(5) 0.108(8) 0.027(5) 0.007(5) 0.010(4)
C10B 0.057(6) 0.053(5) 0.081(6) 0.019(4) 0.000(5) 0.000(4)
C11B 0.044(5) 0.032(4) 0.081(6) 0.016(4) 0.002(4) -0.002(3)
C12B 0.051(5) 0.044(4) 0.061(5) 0.015(4) 0.007(4) 0.003(4)
C13B 0.048(5) 0.036(4) 0.055(5) 0.006(3) 0.011(4) -0.006(3)
C14B 0.051(5) 0.038(4) 0.043(4) 0.000(3) 0.008(4) -0.004(3)
C15B 0.048(5) 0.035(4) 0.045(5) 0.002(3) 0.013(4) -0.007(3)
C16B 0.042(4) 0.043(4) 0.045(5) 0.007(4) 0.008(3) -0.006(3)
C17B 0.045(4) 0.049(4) 0.043(5) 0.005(4) 0.005(3) 0.006(3)
Si1B 0.0482(12) 0.0399(11) 0.0398(11) 0.0007(9) 0.0053(9) 0.0047(9)
Si2B 0.050(4) 0.070(4) 0.067(6) -0.001(4) 0.003(4) -0.010(3)
C18B 0.072(13) 0.149(18) 0.115(18) 0.053(15) 0.003(12) -0.036(12)
C19B 0.072(16) 0.111(17) 0.125(18) 0.049(14) -0.037(14) 0.020(14)
C20B 0.132(16) 0.061(12) 0.084(13) -0.026(10) -0.064(13) 0.008(11)
Si2E 0.050(4) 0.070(4) 0.067(6) -0.001(4) 0.003(4) -0.010(3)
Si3B 0.0815(17) 0.0785(17) 0.0651(15) 0.0259(13) 0.0203(13) -0.0058(13)
C21B 0.108(8) 0.057(6) 0.170(11) 0.036(7) 0.007(8) 0.003(5)
C22B 0.200(14) 0.181(14) 0.086(8) 0.057(9) 0.044(9) 0.001(11)
C23B 0.066(6) 0.086(7) 0.137(9) 0.008(6) 0.018(6) -0.009(5)
Si4B 0.122(2) 0.0551(15) 0.0821(18) -0.0082(13) -0.0140(16) 0.0346(15)
C1C 0.037(4) 0.037(4) 0.031(4) 0.001(3) 0.011(3) -0.004(3)
C2C 0.032(4) 0.034(4) 0.044(4) 0.004(3) 0.011(3) -0.003(3)
C3C 0.038(4) 0.038(4) 0.046(4) 0.001(3) 0.009(4) -0.005(3)
C4C 0.039(4) 0.038(4) 0.044(4) 0.004(3) 0.009(3) -0.003(3)
C5C 0.044(5) 0.038(4) 0.049(4) 0.004(3) 0.013(4) 0.005(3)
C6C 0.040(4) 0.025(4) 0.067(5) 0.009(3) 0.010(4) 0.000(3)
C7C 0.049(5) 0.043(4) 0.077(6) 0.011(4) 0.013(4) 0.007(4)
C8C 0.041(5) 0.052(5) 0.101(7) 0.016(5) 0.021(5) 0.006(4)
C9C 0.041(5) 0.055(5) 0.092(7) 0.025(5) 0.007(4) 0.005(4)
C10C 0.044(5) 0.046(5) 0.075(5) 0.019(4) 0.002(4) -0.002(4)
C11C 0.035(4) 0.036(4) 0.058(5) 0.013(3) 0.009(4) -0.003(3)
C12C 0.045(5) 0.047(4) 0.044(4) 0.011(3) 0.003(4) -0.001(3)
C13C 0.034(4) 0.039(4) 0.044(4) 0.010(3) 0.006(3) -0.005(3)
C14C 0.035(4) 0.053(4) 0.037(4) 0.006(3) 0.005(3) 0.000(3)
C15C 0.029(4) 0.033(4) 0.041(4) 0.004(3) 0.006(3) -0.005(3)
C16C 0.037(4) 0.049(4) 0.042(5) 0.006(4) 0.007(3) 0.000(3)
C17C 0.034(4) 0.053(5) 0.043(5) -0.003(4) 0.002(3) 0.003(3)
Si1C 0.0405(11) 0.0590(13) 0.0349(11) -0.0015(9) 0.0070(9) 0.0031(9)
Si2C 0.061(2) 0.0628(17) 0.0690(18) 0.0284(13) 0.0186(14) 0.0070(14)
C18C 0.143(12) 0.080(9) 0.215(17) 0.060(10) 0.021(12) -0.012(8)
C19C 0.080(8) 0.100(9) 0.091(8) 0.024(7) -0.007(6) 0.022(6)
C20C 0.112(10) 0.210(14) 0.066(7) 0.054(8) 0.030(7) 0.066(10)
Si3C 0.099(7) 0.045(3) 0.060(5) 0.009(3) 0.020(4) 0.013(4)
C21C 0.105(11) 0.080(9) 0.169(17) 0.034(10) 0.069(11) -0.032(8)
C22C 0.145(18) 0.088(12) 0.117(12) -0.045(9) 0.046(11) -0.041(12)
C23C 0.20(2) 0.119(13) 0.130(13) 0.061(11) -0.007(13) 0.053(13)
Si3D 0.043(7) 0.074(11) 0.057(13) 0.000(8) 0.006(7) -0.016(6)
Si4C 0.033(3) 0.067(5) 0.050(3) -0.010(3) 0.009(2) 0.002(3)
Si4D 0.053(4) 0.094(6) 0.085(6) -0.038(4) 0.029(4) -0.024(4)

loop_
_atom_type_symbol
_atom_type_description
_atom_type_scat_dispersion_real
_atom_type_scat_dispersion_imag
_atom_type_scat_source
C C .0181 .0091 'International Tables Vol C Tables 4.2.6.8 and 6.1.1.4'
H H .0000 .0000 'International Tables Vol C Tables 4.2.6.8 and 6.1.1.4'
Si Si .2541 .3302 'International Tables Vol C Tables 4.2.6.8 and 6.1.1.4'

loop_
_geom_angle_atom_site_label_1
_geom_angle_atom_site_label_2
_geom_angle_atom_site_label_3
_geom_angle
_geom_angle_site_symmetry_1
_geom_angle_site_symmetry_3
C2A C1A C31A 118.8(5) . .
C2A C1A C30A 121.2(6) . .
C31A C1A C30A 119.9(6) . .
C3A C2A C1A 122.0(6) . .
C3A C2A C15A 118.7(6) . .
C1A C2A C15A 119.3(5) . .
C4A C3A C2A 123.1(6) . .
C4A C3A H3A 118.4 . .
C2A C3A H3A 118.4 . .
C3A C4A C5A 122.8(6) . .
C3A C4A C13A 119.2(6) . .
C5A C4A C13A 118.0(6) . .
C6A C5A C4A 122.4(7) . .
C6A C5A H5A 118.8 . .
C4A C5A H5A 118.8 . .
C5A C6A C7A 123.0(7) . .
C5A C6A C11A 119.2(6) . .
C7A C6A C11A 117.8(7) . .
C8A C7A C6A 121.9(8) . .
C8A C7A H7A 119.1 . .
C6A C7A H7A 119.1 . .
C7A C8A C9A 120.8(7) . .
C7A C8A H8A 119.6 . .
C9A C8A H8A 119.6 . .
C10A C9A C8A 120.0(7) . .
C10A C9A H9A 120.0 . .
C8A C9A H9A 120.0 . .
C9A C10A C11A 121.7(7) . .
C9A C10A H10A 119.1 . .
C11A C10A H10A 119.1 . .
C12A C11A C10A 123.2(7) . .
C12A C11A C6A 119.0(6) . .
C10A C11A C6A 117.8(6) . .
C11A C12A C13A 122.1(6) . .
C11A C12A H12A 119.0 . .
C13A C12A H12A 119.0 . .
C12A C13A C14A 122.6(6) . .
C12A C13A C4A 119.4(6) . .
C14A C13A C4A 118.1(6) . .
C15A C14A C13A 122.9(6) . .
C15A C14A H14A 118.6 . .
C13A C14A H14A 118.6 . .
C14A C15A C16A 122.3(6) . .
C14A C15A C2A 118.1(6) . .
C16A C15A C2A 119.7(6) . .
C17A C16A C15A 120.6(6) . .
C17A C16A C42A 118.9(6) . .
C15A C16A C42A 120.5(6) . .
C18A C17A C16A 121.2(6) . .
C18A C17A C30A 118.4(6) . .
C16A C17A C30A 120.4(6) . .
C19A C18A C17A 122.7(6) . .
C19A C18A H18A 118.7 . .
C17A C18A H18A 118.7 . .
C18A C19A C20A 123.0(6) . .
C18A C19A C28A 118.4(6) . .
C20A C19A C28A 118.6(6) . .
C21A C20A C19A 123.1(7) . .
C21A C20A H20A 118.5 . .
C19A C20A H20A 118.5 . .
C20A C21A C22A 123.5(7) . .
C20A C21A C26A 119.1(6) . .
C22A C21A C26A 117.3(7) . .
C23A C22A C21A 121.2(8) . .
C23A C22A H22A 119.4 . .
C21A C22A H22A 119.4 . .
C22A C23A C24A 120.9(8) . .
C22A C23A H23A 119.5 . .
C24A C23A H23A 119.5 . .
C25A C24A C23A 120.9(8) . .
C25A C24A H24A 119.5 . .
C23A C24A H24A 119.5 . .
C24A C25A C26A 121.2(8) . .
C24A C25A H25A 119.4 . .
C26A C25A H25A 119.4 . .
C27A C26A C25A 123.0(7) . .
C27A C26A C21A 118.6(6) . .
C25A C26A C21A 118.4(6) . .
C26A C27A C28A 123.0(7) . .
C26A C27A H27A 118.5 . .
C28A C27A H27A 118.5 . .
C29A C28A C27A 123.7(6) . .
C29A C28A C19A 118.6(6) . .
C27A C28A C19A 117.6(6) . .
C30A C29A C28A 122.7(6) . .
C30A C29A H29A 118.6 . .
C28A C29A H29A 118.6 . .
C29A C30A C1A 122.1(6) . .
C29A C30A C17A 119.2(6) . .
C1A C30A C17A 118.7(6) . .
C32A C31A C1A 176.5(7) . .
C31A C32A Si1A 169.6(6) . .
C32A Si1A Si2A 111.0(2) . .
C32A Si1A Si4A 106.1(2) . .
Si2A Si1A Si4A 110.64(12) . .
C32A Si1A Si3A 99.6(2) . .
Si2A Si1A Si3A 113.73(12) . .
Si4A Si1A Si3A 114.95(14) . .
C33A Si2A C34A 108.7(6) . .
C33A Si2A C35A 110.1(7) . .
C34A Si2A C35A 107.9(7) . .
C33A Si2A Si1A 109.7(5) . .
C34A Si2A Si1A 113.6(4) . .
C35A Si2A Si1A 106.7(5) . .
Si2A C33A H33A 109.5 . .
Si2A C33A H33B 109.5 . .
H33A C33A H33B 109.5 . .
Si2A C33A H33C 109.5 . .
H33A C33A H33C 109.5 . .
H33B C33A H33C 109.5 . .
Si2A C34A H34A 109.5 . .
Si2A C34A H34B 109.5 . .
H34A C34A H34B 109.5 . .
Si2A C34A H34C 109.5 . .
H34A C34A H34C 109.5 . .
H34B C34A H34C 109.5 . .
Si2A C35A H35A 109.5 . .
Si2A C35A H35B 109.5 . .
H35A C35A H35B 109.5 . .
Si2A C35A H35C 109.5 . .
H35A C35A H35C 109.5 . .
H35B C35A H35C 109.5 . .
C37A Si3A C38A 110.1(6) . .
C37A Si3A C36A 107.6(7) . .
C38A Si3A C36A 106.6(6) . .
C37A Si3A Si1A 116.1(5) . .
C38A Si3A Si1A 109.9(3) . .
C36A Si3A Si1A 106.1(4) . .
Si3A C36A H36A 109.5 . .
Si3A C36A H36B 109.5 . .
H36A C36A H36B 109.5 . .
Si3A C36A H36C 109.5 . .
H36A C36A H36C 109.5 . .
H36B C36A H36C 109.5 . .
Si3A C37A H37A 109.5 . .
Si3A C37A H37B 109.5 . .
H37A C37A H37B 109.5 . .
Si3A C37A H37C 109.5 . .
H37A C37A H37C 109.5 . .
H37B C37A H37C 109.5 . .
Si3A C38A H38A 109.5 . .
Si3A C38A H38B 109.5 . .
H38A C38A H38B 109.5 . .
Si3A C38A H38C 109.5 . .
H38A C38A H38C 109.5 . .
H38B C38A H38C 109.5 . .
C40A Si4A C41A 108.8(7) . .
C40A Si4A C39A 104.8(6) . .
C41A Si4A C39A 114.7(8) . .
C40A Si4A Si1A 111.1(3) . .
C41A Si4A Si1A 111.6(6) . .
C39A Si4A Si1A 105.7(5) . .
Si4A C39A H39A 109.5 . .
Si4A C39A H39B 109.5 . .
H39A C39A H39B 109.5 . .
Si4A C39A H39C 109.5 . .
H39A C39A H39C 109.5 . .
H39B C39A H39C 109.5 . .
Si4A C40A H40A 109.5 . .
Si4A C40A H40B 109.5 . .
H40A C40A H40B 109.5 . .
Si4A C40A H40C 109.5 . .
H40A C40A H40C 109.5 . .
H40B C40A H40C 109.5 . .
Si4A C41A H41A 109.5 . .
Si4A C41A H41B 109.5 . .
H41A C41A H41B 109.5 . .
Si4A C41A H41C 109.5 . .
H41A C41A H41C 109.5 . .
H41B C41A H41C 109.5 . .
C43A C42A C16A 175.1(7) . .
C42A C43A Si5A 172.0(6) . .
C43A Si5A Si6A 104.6(2) . .
C43A Si5A Si8A 108.7(2) . .
Si6A Si5A Si8A 111.22(10) . .
C43A Si5A Si7A 101.9(2) . .
Si6A Si5A Si7A 114.75(10) . .
Si8A Si5A Si7A 114.56(10) . .
C45A Si6A C44A 107.7(4) . .
C45A Si6A C46A 110.6(5) . .
C44A Si6A C46A 109.4(4) . .
C45A Si6A Si5A 110.6(3) . .
C44A Si6A Si5A 108.5(3) . .
C46A Si6A Si5A 110.0(3) . .
Si6A C44A H44A 109.5 . .
Si6A C44A H44B 109.5 . .
H44A C44A H44B 109.5 . .
Si6A C44A H44C 109.5 . .
H44A C44A H44C 109.5 . .
H44B C44A H44C 109.5 . .
Si6A C45A H45A 109.5 . .
Si6A C45A H45B 109.5 . .
H45A C45A H45B 109.5 . .
Si6A C45A H45C 109.5 . .
H45A C45A H45C 109.5 . .
H45B C45A H45C 109.5 . .
Si6A C46A H46A 109.5 . .
Si6A C46A H46B 109.5 . .
H46A C46A H46B 109.5 . .
Si6A C46A H46C 109.5 . .
H46A C46A H46C 109.5 . .
H46B C46A H46C 109.5 . .
C49A Si7A C47A 107.3(5) . .
C49A Si7A C48A 110.2(5) . .
C47A Si7A C48A 109.7(4) . .
C49A Si7A Si5A 108.7(3) . .
C47A Si7A Si5A 109.1(3) . .
C48A Si7A Si5A 111.7(3) . .
Si7A C47A H47A 109.5 . .
Si7A C47A H47B 109.5 . .
H47A C47A H47B 109.5 . .
Si7A C47A H47C 109.5 . .
H47A C47A H47C 109.5 . .
H47B C47A H47C 109.5 . .
Si7A C48A H48A 109.5 . .
Si7A C48A H48B 109.5 . .
H48A C48A H48B 109.5 . .
Si7A C48A H48C 109.5 . .
H48A C48A H48C 109.5 . .
H48B C48A H48C 109.5 . .
Si7A C49A H49A 109.5 . .
Si7A C49A H49B 109.5 . .
H49A C49A H49B 109.5 . .
Si7A C49A H49C 109.5 . .
H49A C49A H49C 109.5 . .
H49B C49A H49C 109.5 . .
C51A Si8A C52A 109.2(5) . .
C51A Si8A C50A 108.0(6) . .
C52A Si8A C50A 107.7(6) . .
C51A Si8A Si5A 111.5(3) . .
C52A Si8A Si5A 110.6(3) . .
C50A Si8A Si5A 109.8(4) . .
Si8A C50A H50A 109.5 . .
Si8A C50A H50B 109.5 . .
H50A C50A H50B 109.5 . .
Si8A C50A H50C 109.5 . .
H50A C50A H50C 109.5 . .
H50B C50A H50C 109.5 . .
Si8A C51A H51A 109.5 . .
Si8A C51A H51B 109.5 . .
H51A C51A H51B 109.5 . .
Si8A C51A H51C 109.5 . .
H51A C51A H51C 109.5 . .
H51B C51A H51C 109.5 . .
Si8A C52A H52A 109.5 . .
Si8A C52A H52B 109.5 . .
H52A C52A H52B 109.5 . .
Si8A C52A H52C 109.5 . .
H52A C52A H52C 109.5 . .
H52B C52A H52C 109.5 . .
C2B C1B C16B 118.9(6) . .
C2B C1B C15B 120.8(6) . 2_365
C16B C1B C15B 120.3(6) . 2_365
C3B C2B C1B 121.8(6) . .
C3B C2B C15B 118.1(6) . .
C1B C2B C15B 120.1(6) . .
C2B C3B C4B 123.3(6) . .
C2B C3B H3B 118.3 . .
C4B C3B H3B 118.3 . .
C3B C4B C5B 123.3(7) . .
C3B C4B C13B 118.6(6) . .
C5B C4B C13B 118.1(7) . .
C6B C5B C4B 123.0(7) . .
C6B C5B H5B 118.5 . .
C4B C5B H5B 118.5 . .
C5B C6B C7B 123.4(7) . .
C5B C6B C11B 118.4(6) . .
C7B C6B C11B 118.2(7) . .
C8B C7B C6B 120.9(8) . .
C8B C7B H7B 119.6 . .
C6B C7B H7B 119.6 . .
C7B C8B C9B 122.1(8) . .
C7B C8B H8B 119.0 . .
C9B C8B H8B 119.0 . .
C10B C9B C8B 118.9(8) . .
C10B C9B H9B 120.6 . .
C8B C9B H9B 120.6 . .
C9B C10B C11B 121.5(8) . .
C9B C10B H10B 119.2 . .
C11B C10B H10B 119.2 . .
C12B C11B C10B 121.5(8) . .
C12B C11B C6B 120.0(7) . .
C10B C11B C6B 118.5(7) . .
C11B C12B C13B 121.8(7) . .
C11B C12B H12B 119.1 . .
C13B C12B H12B 119.1 . .
C14B C13B C12B 123.1(7) . .
C14B C13B C4B 118.2(6) . .
C12B C13B C4B 118.6(6) . .
C15B C14B C13B 122.6(6) . .
C15B C14B H14B 118.7 . .
C13B C14B H14B 118.7 . .
C14B C15B C1B 121.9(6) . 2_365
C14B C15B C2B 119.0(6) . .
C1B C15B C2B 119.1(6) 2_365 .
C17B C16B C1B 175.2(7) . .
C16B C17B Si1B 173.8(6) . .
C17B Si1B Si2E 114.6(4) . .
C17B Si1B Si4B 106.5(2) . .
Si2E Si1B Si4B 112.8(3) . .
C17B Si1B Si3B 101.5(2) . .
Si2E Si1B Si3B 107.0(3) . .
Si4B Si1B Si3B 114.08(13) . .
C17B Si1B Si2B 104.1(4) . .
Si2E Si1B Si2B 13.6(3) . .
Si4B Si1B Si2B 109.9(4) . .
Si3B Si1B Si2B 119.0(3) . .
C18B Si2B C19B 108.1(12) . .
C18B Si2B C20B 110.6(12) . .
C19B Si2B C20B 110.9(12) . .
C18B Si2B Si1B 108.4(9) . .
C19B Si2B Si1B 111.4(12) . .
C20B Si2B Si1B 107.3(9) . .
C18E Si2E C19E 107.6(12) . .
C18E Si2E C20E 109.7(12) . .
C19E Si2E C20E 108.0(12) . .
C18E Si2E Si1B 109.8(10) . .
C19E Si2E Si1B 113.9(13) . .
C20E Si2E Si1B 107.8(10) . .
Si2E C18E H18E 109.5 . .
Si2E C18E H18F 109.5 . .
H18E C18E H18F 109.5 . .
Si2E C18E H18G 109.5 . .
H18E C18E H18G 109.5 . .
H18F C18E H18G 109.5 . .
Si2E C19E H19D 109.4 . .
Si2E C19E H19E 109.5 . .
H19D C19E H19E 109.5 . .
Si2E C19E H19F 109.5 . .
H19D C19E H19F 109.5 . .
H19E C19E H19F 109.5 . .
Si2E C20E H20E 109.5 . .
Si2E C20E H20F 109.5 . .
H20E C20E H20F 109.5 . .
Si2E C20E H20G 109.5 . .
H20E C20E H20G 109.5 . .
H20F C20E H20G 109.5 . .
C22B Si3B C21B 109.3(6) . .
C22B Si3B C23B 108.6(6) . .
C21B Si3B C23B 110.6(5) . .
C22B Si3B Si1B 113.4(5) . .
C21B Si3B Si1B 106.1(3) . .
C23B Si3B Si1B 108.8(3) . .
Si3B C21B H21A 109.5 . .
Si3B C21B H21B 109.5 . .
H21A C21B H21B 109.5 . .
Si3B C21B H21C 109.5 . .
H21A C21B H21C 109.5 . .
H21B C21B H21C 109.5 . .
Si3B C22B H22B 109.5 . .
Si3B C22B H22C 109.5 . .
H22B C22B H22C 109.5 . .
Si3B C22B H22D 109.5 . .
H22B C22B H22D 109.5 . .
H22C C22B H22D 109.5 . .
Si3B C23B H23B 109.5 . .
Si3B C23B H23C 109.5 . .
H23B C23B H23C 109.5 . .
Si3B C23B H23D 109.5 . .
H23B C23B H23D 109.5 . .
H23C C23B H23D 109.5 . .
C26B Si4B C25B 106.1(6) . .
C26B Si4B C24B 114.2(7) . .
C25B Si4B C24B 107.2(6) . .
C26B Si4B Si1B 109.9(5) . .
C25B Si4B Si1B 111.6(3) . .
C24B Si4B Si1B 107.9(4) . .
Si4B C24B H24B 109.5 . .
Si4B C24B H24C 109.5 . .
H24B C24B H24C 109.5 . .
Si4B C24B H24D 109.5 . .
H24B C24B H24D 109.5 . .
H24C C24B H24D 109.5 . .
Si4B C25B H25B 109.5 . .
Si4B C25B H25C 109.5 . .
H25B C25B H25C 109.5 . .
Si4B C25B H25D 109.5 . .
H25B C25B H25D 109.5 . .
H25C C25B H25D 109.5 . .
Si4B C26B H26A 109.5 . .
Si4B C26B H26B 109.5 . .
H26A C26B H26B 109.5 . .
Si4B C26B H26C 109.5 . .
H26A C26B H26C 109.5 . .
H26B C26B H26C 109.5 . .
C2C C1C C15C 121.2(6) . 2_676
C2C C1C C16C 119.0(6) . .
C15C C1C C16C 119.8(6) 2_676 .
C3C C2C C1C 121.7(6) . .
C3C C2C C15C 118.4(6) . .
C1C C2C C15C 119.9(5) . .
C2C C3C C4C 123.0(6) . .
C2C C3C H3C 118.5 . .
C4C C3C H3C 118.5 . .
C3C C4C C5C 123.0(6) . .
C3C C4C C13C 118.7(6) . .
C5C C4C C13C 118.3(6) . .
C6C C5C C4C 122.6(7) . .
C6C C5C H5C 118.7 . .
C4C C5C H5C 118.7 . .
C5C C6C C7C 122.7(7) . .
C5C C6C C11C 119.4(6) . .
C7C C6C C11C 117.9(7) . .
C8C C7C C6C 120.9(8) . .
C8C C7C H7C 119.6 . .
C6C C7C H7C 119.6 . .
C7C C8C C9C 121.1(7) . .
C7C C8C H8C 119.4 . .
C9C C8C H8C 119.4 . .
C10C C9C C8C 120.6(8) . .
C10C C9C H9C 119.7 . .
C8C C9C H9C 119.7 . .
C9C C10C C11C 121.2(8) . .
C9C C10C H10C 119.4 . .
C11C C10C H10C 119.4 . .
C12C C11C C10C 122.7(7) . .
C12C C11C C6C 118.9(6) . .
C10C C11C C6C 118.3(6) . .
C11C C12C C13C 122.3(7) . .
C11C C12C H12C 118.9 . .
C13C C12C H12C 118.9 . .
C14C C13C C12C 122.7(6) . .
C14C C13C C4C 118.8(6) . .
C12C C13C C4C 118.5(6) . .
C13C C14C C15C 122.3(6) . .
C13C C14C H14C 118.8 . .
C15C C14C H14C 118.8 . .
C14C C15C C1C 122.4(6) . 2_676
C14C C15C C2C 118.8(6) . .
C1C C15C C2C 118.9(6) 2_676 .
C17C C16C C1C 176.0(7) . .
C16C C17C Si1C 175.0(6) . .
C17C Si1C Si2D 109.9(6) . .
C17C Si1C Si3C 102.7(4) . .
Si2D Si1C Si3C 133.4(8) . .
C17C Si1C Si4D 104.1(3) . .
Si2D Si1C Si4D 101.3(8) . .
Si3C Si1C Si4D 102.0(4) . .
C17C Si1C Si2C 107.7(2) . .
Si2D Si1C Si2C 23.1(7) . .
Si3C Si1C Si2C 115.1(3) . .
Si4D Si1C Si2C 123.0(2) . .
C17C Si1C Si4C 107.3(3) . .
Si2D Si1C Si4C 82.8(8) . .
Si3C Si1C Si4C 118.3(3) . .
Si4D Si1C Si4C 18.84(19) . .
Si2C Si1C Si4C 105.19(19) . .
C17C Si1C Si3D 108.6(8) . .
Si2D Si1C Si3D 124.2(10) . .
Si3C Si1C Si3D 9.2(9) . .
Si4D Si1C Si3D 106.7(7) . .
Si2C Si1C Si3D 106.2(7) . .
Si4C Si1C Si3D 121.2(7) . .
C19C Si2C C18C 107.4(7) . .
C19C Si2C C20C 107.6(6) . .
C18C Si2C C20C 113.1(7) . .
C19C Si2C Si1C 111.5(3) . .
C18C Si2C Si1C 109.7(5) . .
C20C Si2C Si1C 107.6(4) . .
C19D Si2D C18D 106(2) . .
C19D Si2D C20D 106(2) . .
C18D Si2D C20D 113(3) . .
C19D Si2D Si1C 115(4) . .
C18D Si2D Si1C 115(4) . .
C20D Si2D Si1C 101(4) . .
Si2D C18D H18H 109.5 . .
Si2D C18D H18I 109.5 . .
H18H C18D H18I 109.5 . .
Si2D C18D H18J 109.5 . .
H18H C18D H18J 109.5 . .
H18I C18D H18J 109.5 . .
Si2D C19D H19G 109.5 . .
Si2D C19D H19H 109.5 . .
H19G C19D H19H 109.5 . .
Si2D C19D H19I 109.5 . .
H19G C19D H19I 109.5 . .
H19H C19D H19I 109.5 . .
Si2D C20D H20H 109.5 . .
Si2D C20D H20I 109.5 . .
H20H C20D H20I 109.5 . .
Si2D C20D H20J 109.5 . .
H20H C20D H20J 109.5 . .
H20I C20D H20J 109.5 . .
C21C Si3C C22C 108.7(10) . .
C21C Si3C C23C 108.7(10) . .
C22C Si3C C23C 110.6(9) . .
C21C Si3C Si1C 110.8(6) . .
C22C Si3C Si1C 110.9(10) . .
C23C Si3C Si1C 107.1(8) . .
C21D Si3D C22D 109.2(18) . .
C21D Si3D C23D 105.9(18) . .
C22D Si3D C23D 109.5(19) . .
C21D Si3D Si1C 110(2) . .
C22D Si3D Si1C 113(3) . .
C23D Si3D Si1C 109.3(19) . .
Si3D C21D H21G 109.5 . .
Si3D C21D H21H 109.5 . .
H21G C21D H21H 109.5 . .
Si3D C21D H21I 109.4 . .
H21G C21D H21I 109.5 . .
H21H C21D H21I 109.5 . .
Si3D C22D H22H 109.5 . .
Si3D C22D H22I 109.4 . .
H22H C22D H22I 109.5 . .
Si3D C22D H22J 109.5 . .
H22H C22D H22J 109.5 . .
H22I C22D H22J 109.5 . .
Si3D C23D H23H 109.5 . .
Si3D C23D H23I 109.5 . .
H23H C23D H23I 109.5 . .
Si3D C23D H23J 109.4 . .
H23H C23D H23J 109.5 . .
H23I C23D H23J 109.5 . .
C25C Si4C C24C 113.7(10) . .
C25C Si4C C26C 105.0(9) . .
C24C Si4C C26C 105.1(9) . .
C25C Si4C Si1C 111.2(7) . .
C24C Si4C Si1C 109.9(9) . .
C26C Si4C Si1C 111.8(7) . .
C25D Si4D C24D 104.3(11) . .
C25D Si4D C26D 109.5(10) . .
C24D Si4D C26D 115.4(12) . .
C25D Si4D Si1C 113.1(8) . .
C24D Si4D Si1C 111.2(12) . .
C26D Si4D Si1C 103.6(8) . .
Si4D C24D H24H 109.5 . .
Si4D C24D H24I 109.5 . .
H24H C24D H24I 109.5 . .
Si4D C24D H24J 109.5 . .
H24H C24D H24J 109.5 . .
H24I C24D H24J 109.5 . .
Si4D C25D H25H 109.5 . .
Si4D C25D H25I 109.5 . .
H25H C25D H25I 109.5 . .
Si4D C25D H25J 109.5 . .
H25H C25D H25J 109.5 . .
H25I C25D H25J 109.5 . .
Si4D C26D H26G 109.5 . .
Si4D C26D H26H 109.5 . .
H26G C26D H26H 109.5 . .
Si4D C26D H26I 109.5 . .
H26G C26D H26I 109.5 . .
H26H C26D H26I 109.5 . .

loop_
_geom_bond_atom_site_label_1
_geom_bond_atom_site_label_2
_geom_bond_distance
_geom_bond_site_symmetry_2
C1A C2A 1.417(8) .
C1A C31A 1.427(9) .
C1A C30A 1.427(8) .
C2A C3A 1.389(9) .
C2A C15A 1.458(9) .
C3A C4A 1.381(9) .
C3A H3A 0.9500 .
C4A C5A 1.407(9) .
C4A C13A 1.443(9) .
C5A C6A 1.386(9) .
C5A H5A 0.9500 .
C6A C7A 1.429(9) .
C6A C11A 1.444(9) .
C7A C8A 1.331(10) .
C7A H7A 0.9500 .
C8A C9A 1.420(11) .
C8A H8A 0.9500 .
C9A C10A 1.349(10) .
C9A H9A 0.9500 .
C10A C11A 1.425(9) .
C10A H10A 0.9500 .
C11A C12A 1.384(9) .
C12A C13A 1.399(9) .
C12A H12A 0.9500 .
C13A C14A 1.409(9) .
C14A C15A 1.393(8) .
C14A H14A 0.9500 .
C15A C16A 1.418(9) .
C16A C17A 1.412(9) .
C16A C42A 1.433(9) .
C17A C18A 1.402(8) .
C17A C30A 1.453(9) .
C18A C19A 1.401(9) .
C18A H18A 0.9500 .
C19A C20A 1.402(9) .
C19A C28A 1.459(9) .
C20A C21A 1.358(9) .
C20A H20A 0.9500 .
C21A C22A 1.430(10) .
C21A C26A 1.462(10) .
C22A C23A 1.355(11) .
C22A H22A 0.9500 .
C23A C24A 1.402(11) .
C23A H23A 0.9500 .
C24A C25A 1.353(10) .
C24A H24A 0.9500 .
C25A C26A 1.417(9) .
C25A H25A 0.9500 .
C26A C27A 1.378(9) .
C27A C28A 1.407(9) .
C27A H27A 0.9500 .
C28A C29A 1.399(9) .
C29A C30A 1.389(9) .
C29A H29A 0.9500 .
C31A C32A 1.197(9) .
C32A Si1A 1.840(7) .
Si1A Si2A 2.330(3) .
Si1A Si4A 2.334(3) .
Si1A Si3A 2.341(3) .
Si2A C33A 1.840(15) .
Si2A C34A 1.841(10) .
Si2A C35A 1.880(16) .
C33A H33A 0.9800 .
C33A H33B 0.9800 .
C33A H33C 0.9800 .
C34A H34A 0.9800 .
C34A H34B 0.9800 .
C34A H34C 0.9800 .
C35A H35A 0.9800 .
C35A H35B 0.9800 .
C35A H35C 0.9800 .
Si3A C37A 1.805(15) .
Si3A C38A 1.832(9) .
Si3A C36A 1.912(13) .
C36A H36A 0.9800 .
C36A H36B 0.9800 .
C36A H36C 0.9800 .
C37A H37A 0.9800 .
C37A H37B 0.9800 .
C37A H37C 0.9800 .
C38A H38A 0.9800 .
C38A H38B 0.9800 .
C38A H38C 0.9800 .
Si4A C40A 1.829(9) .
Si4A C41A 1.853(18) .
Si4A C39A 1.895(16) .
C39A H39A 0.9800 .
C39A H39B 0.9800 .
C39A H39C 0.9800 .
C40A H40A 0.9800 .
C40A H40B 0.9800 .
C40A H40C 0.9800 .
C41A H41A 0.9800 .
C41A H41B 0.9800 .
C41A H41C 0.9800 .
C42A C43A 1.202(9) .
C43A Si5A 1.831(7) .
Si5A Si6A 2.343(3) .
Si5A Si8A 2.344(3) .
Si5A Si7A 2.349(3) .
Si6A C45A 1.864(9) .
Si6A C44A 1.868(8) .
Si6A C46A 1.878(9) .
C44A H44A 0.9800 .
C44A H44B 0.9800 .
C44A H44C 0.9800 .
C45A H45A 0.9800 .
C45A H45B 0.9800 .
C45A H45C 0.9800 .
C46A H46A 0.9800 .
C46A H46B 0.9800 .
C46A H46C 0.9800 .
Si7A C49A 1.846(9) .
Si7A C47A 1.860(8) .
Si7A C48A 1.873(8) .
C47A H47A 0.9800 .
C47A H47B 0.9800 .
C47A H47C 0.9800 .
C48A H48A 0.9800 .
C48A H48B 0.9800 .
C48A H48C 0.9800 .
C49A H49A 0.9800 .
C49A H49B 0.9800 .
C49A H49C 0.9800 .
Si8A C51A 1.838(9) .
Si8A C52A 1.844(9) .
Si8A C50A 1.863(10) .
C50A H50A 0.9800 .
C50A H50B 0.9800 .
C50A H50C 0.9800 .
C51A H51A 0.9800 .
C51A H51B 0.9800 .
C51A H51C 0.9800 .
C52A H52A 0.9800 .
C52A H52B 0.9800 .
C52A H52C 0.9800 .
C1B C2B 1.409(9) .
C1B C16B 1.420(9) .
C1B C15B 1.430(9) 2_365
C2B C3B 1.390(9) .
C2B C15B 1.460(9) .
C3B C4B 1.391(9) .
C3B H3B 0.9500 .
C4B C5B 1.399(9) .
C4B C13B 1.463(9) .
C5B C6B 1.384(10) .
C5B H5B 0.9500 .
C6B C7B 1.425(10) .
C6B C11B 1.443(10) .
C7B C8B 1.335(11) .
C7B H7B 0.9500 .
C8B C9B 1.419(12) .
C8B H8B 0.9500 .
C9B C10B 1.370(11) .
C9B H9B 0.9500 .
C10B C11B 1.413(10) .
C10B H10B 0.9500 .
C11B C12B 1.384(10) .
C12B C13B 1.403(10) .
C12B H12B 0.9500 .
C13B C14B 1.401(9) .
C14B C15B 1.394(9) .
C14B H14B 0.9500 .
C15B C1B 1.430(9) 2_365
C16B C17B 1.210(9) .
C17B Si1B 1.830(8) .
Si1B Si2E 2.310(15) .
Si1B Si4B 2.334(3) .
Si1B Si3B 2.343(3) .
Si1B Si2B 2.357(16) .
Si2B C18B 1.841(17) .
Si2B C19B 1.851(14) .
Si2B C20B 1.884(16) .
C18B H18B 0.9800 .
C18B H18C 0.9800 .
C18B H18D 0.9800 .
C19B H19A 0.9800 .
C19B H19B 0.9800 .
C19B H19C 0.9800 .
C20B H20B 0.9800 .
C20B H20C 0.9800 .
C20B H20D 0.9800 .
Si2E C18E 1.835(19) .
Si2E C19E 1.844(16) .
Si2E C20E 1.898(17) .
C18E H18E 0.9800 .
C18E H18F 0.9800 .
C18E H18G 0.9800 .
C19E H19D 0.9800 .
C19E H19E 0.9800 .
C19E H19F 0.9800 .
C20E H20E 0.9800 .
C20E H20F 0.9800 .
C20E H20G 0.9800 .
Si3B C22B 1.830(11) .
Si3B C21B 1.879(9) .
Si3B C23B 1.881(9) .
C21B H21A 0.9800 .
C21B H21B 0.9800 .
C21B H21C 0.9800 .
C22B H22B 0.9800 .
C22B H22C 0.9800 .
C22B H22D 0.9800 .
C23B H23B 0.9800 .
C23B H23C 0.9800 .
C23B H23D 0.9800 .
Si4B C26B 1.834(15) .
Si4B C25B 1.840(10) .
Si4B C24B 1.883(13) .
C24B H24B 0.9800 .
C24B H24C 0.9800 .
C24B H24D 0.9800 .
C25B H25B 0.9800 .
C25B H25C 0.9800 .
C25B H25D 0.9800 .
C26B H26A 0.9800 .
C26B H26B 0.9800 .
C26B H26C 0.9800 .
C1C C2C 1.411(9) .
C1C C15C 1.420(8) 2_676
C1C C16C 1.424(9) .
C2C C3C 1.393(9) .
C2C C15C 1.454(9) .
C3C C4C 1.400(9) .
C3C H3C 0.9500 .
C4C C5C 1.404(9) .
C4C C13C 1.446(9) .
C5C C6C 1.373(9) .
C5C H5C 0.9500 .
C6C C7C 1.426(10) .
C6C C11C 1.447(9) .
C7C C8C 1.358(10) .
C7C H7C 0.9500 .
C8C C9C 1.403(11) .
C8C H8C 0.9500 .
C9C C10C 1.350(10) .
C9C H9C 0.9500 .
C10C C11C 1.425(10) .
C10C H10C 0.9500 .
C11C C12C 1.375(9) .
C12C C13C 1.414(9) .
C12C H12C 0.9500 .
C13C C14C 1.398(9) .
C14C C15C 1.405(9) .
C14C H14C 0.9500 .
C15C C1C 1.420(8) 2_676
C16C C17C 1.207(9) .
C17C Si1C 1.833(7) .
Si1C Si2D 2.26(2) .
Si1C Si3C 2.308(12) .
Si1C Si4D 2.332(9) .
Si1C Si2C 2.354(3) .
Si1C Si4C 2.362(7) .
Si1C Si3D 2.39(3) .
Si2C C19C 1.838(11) .
Si2C C18C 1.846(14) .
Si2C C20C 1.898(11) .
C18C H18E 0.9800 .
C18C H18F 0.9800 .
C18C H18G 0.9800 .
C19C H19D 0.9800 .
C19C H19E 0.9800 .
C19C H19F 0.9800 .
C20C H20E 0.9800 .
C20C H20F 0.9800 .
C20C H20G 0.9800 .
Si2D C19D 1.84(2) .
Si2D C18D 1.84(2) .
Si2D C20D 1.91(2) .
C18D H18H 0.9800 .
C18D H18I 0.9800 .
C18D H18J 0.9800 .
C19D H19G 0.9800 .
C19D H19H 0.9800 .
C19D H19I 0.9800 .
C20D H20H 0.9800 .
C20D H20I 0.9800 .
C20D H20J 0.9800 .
Si3C C21C 1.835(14) .
Si3C C22C 1.867(13) .
Si3C C23C 1.896(15) .
C21C H21D 0.9800 .
C21C H21E 0.9800 .
C21C H21F 0.9800 .
C22C H22E 0.9800 .
C22C H22F 0.9800 .
C22C H22G 0.9800 .
C23C H23E 0.9800 .
C23C H23F 0.9800 .
C23C H23G 0.9800 .
Si3D C21D 1.84(2) .
Si3D C22D 1.862(19) .
Si3D C23D 1.90(2) .
C21D H21G 0.9800 .
C21D H21H 0.9800 .
C21D H21I 0.9800 .
C22D H22H 0.9800 .
C22D H22I 0.9800 .
C22D H22J 0.9800 .
C23D H23H 0.9800 .
C23D H23I 0.9800 .
C23D H23J 0.9800 .
Si4C C25C 1.800(16) .
Si4C C24C 1.821(12) .
Si4C C26C 1.898(16) .
C24C H24E 0.9800 .
C24C H24F 0.9800 .
C24C H24G 0.9800 .
C25C H25E 0.9800 .
C25C H25F 0.9800 .
C25C H25G 0.9800 .
C26C H26D 0.9800 .
C26C H26E 0.9800 .
C26C H26F 0.9800 .
Si4D C25D 1.812(17) .
Si4D C24D 1.820(14) .
Si4D C26D 1.872(17) .
C24D H24H 0.9800 .
C24D H24I 0.9800 .
C24D H24J 0.9800 .
C25D H25H 0.9800 .
C25D H25I 0.9800 .
C25D H25J 0.9800 .
C26D H26G 0.9800 .
C26D H26H 0.9800 .
C26D H26I 0.9800 .

loop_
_geom_torsion_atom_site_label_1
_geom_torsion_atom_site_label_2
_geom_torsion_atom_site_label_3
_geom_torsion_atom_site_label_4
_geom_torsion
_geom_torsion_site_symmetry_1
_geom_torsion_site_symmetry_4
C31A C1A C2A C3A -4.2(9) . .
C30A C1A C2A C3A 177.9(6) . .
C31A C1A C2A C15A 176.9(6) . .
C30A C1A C2A C15A -0.9(9) . .
C1A C2A C3A C4A -179.7(6) . .
C15A C2A C3A C4A -0.9(9) . .
C2A C3A C4A C5A -179.5(6) . .
C2A C3A C4A C13A -0.7(10) . .
C3A C4A C5A C6A 178.8(6) . .
C13A C4A C5A C6A -0.1(9) . .
C4A C5A C6A C7A 179.6(6) . .
C4A C5A C6A C11A -0.2(9) . .
C5A C6A C7A C8A -179.5(7) . .
C11A C6A C7A C8A 0.3(10) . .
C6A C7A C8A C9A -1.2(11) . .
C7A C8A C9A C10A 1.4(11) . .
C8A C9A C10A C11A -0.7(11) . .
C9A C10A C11A C12A 179.7(6) . .
C9A C10A C11A C6A -0.2(10) . .
C5A C6A C11A C12A 0.4(9) . .
C7A C6A C11A C12A -179.5(6) . .
C5A C6A C11A C10A -179.8(6) . .
C7A C6A C11A C10A 0.4(9) . .
C10A C11A C12A C13A 179.9(6) . .
C6A C11A C12A C13A -0.3(9) . .
C11A C12A C13A C14A -179.9(6) . .
C11A C12A C13A C4A 0.0(9) . .
C3A C4A C13A C12A -178.7(6) . .
C5A C4A C13A C12A 0.2(9) . .
C3A C4A C13A C14A 1.2(9) . .
C5A C4A C13A C14A -180.0(6) . .
C12A C13A C14A C15A 179.8(6) . .
C4A C13A C14A C15A 0.0(9) . .
C13A C14A C15A C16A 178.8(6) . .
C13A C14A C15A C2A -1.5(9) . .
C3A C2A C15A C14A 2.0(9) . .
C1A C2A C15A C14A -179.2(5) . .
C3A C2A C15A C16A -178.3(6) . .
C1A C2A C15A C16A 0.5(9) . .
C14A C15A C16A C17A 179.7(6) . .
C2A C15A C16A C17A 0.0(9) . .
C14A C15A C16A C42A -0.6(9) . .
C2A C15A C16A C42A 179.7(6) . .
C15A C16A C17A C18A -179.2(6) . .
C42A C16A C17A C18A 1.1(9) . .
C15A C16A C17A C30A -0.2(9) . .
C42A C16A C17A C30A -179.9(6) . .
C16A C17A C18A C19A -179.7(6) . .
C30A C17A C18A C19A 1.3(9) . .
C17A C18A C19A C20A -179.3(6) . .
C17A C18A C19A C28A -0.2(9) . .
C18A C19A C20A C21A 179.3(6) . .
C28A C19A C20A C21A 0.3(9) . .
C19A C20A C21A C22A -178.4(6) . .
C19A C20A C21A C26A -0.3(10) . .
C20A C21A C22A C23A -180.0(7) . .
C26A C21A C22A C23A 1.9(10) . .
C21A C22A C23A C24A -1.3(12) . .
C22A C23A C24A C25A 0.9(12) . .
C23A C24A C25A C26A -1.1(11) . .
C24A C25A C26A C27A -179.0(7) . .
C24A C25A C26A C21A 1.7(10) . .
C20A C21A C26A C27A 0.5(9) . .
C22A C21A C26A C27A 178.6(6) . .
C20A C21A C26A C25A 179.8(6) . .
C22A C21A C26A C25A -2.1(9) . .
C25A C26A C27A C28A -179.9(6) . .
C21A C26A C27A C28A -0.7(10) . .
C26A C27A C28A C29A -178.4(6) . .
C26A C27A C28A C19A 0.6(9) . .
C18A C19A C28A C29A -0.4(9) . .
C20A C19A C28A C29A 178.6(6) . .
C18A C19A C28A C27A -179.5(6) . .
C20A C19A C28A C27A -0.4(9) . .
C27A C28A C29A C30A 179.1(6) . .
C19A C28A C29A C30A 0.1(9) . .
C28A C29A C30A C1A -179.5(6) . .
C28A C29A C30A C17A 1.0(9) . .
C2A C1A C30A C29A -178.8(6) . .
C31A C1A C30A C29A 3.4(9) . .
C2A C1A C30A C17A 0.7(9) . .
C31A C1A C30A C17A -177.1(6) . .
C18A C17A C30A C29A -1.6(9) . .
C16A C17A C30A C29A 179.4(6) . .
C18A C17A C30A C1A 178.9(5) . .
C16A C17A C30A C1A -0.1(8) . .
C2A C1A C31A C32A -10(12) . .
C30A C1A C31A C32A 167(12) . .
C1A C31A C32A Si1A 50(14) . .
C31A C32A Si1A Si2A 159(3) . .
C31A C32A Si1A Si4A -80(3) . .
C31A C32A Si1A Si3A 39(3) . .
C32A Si1A Si2A C33A 49.8(6) . .
Si4A Si1A Si2A C33A -67.8(5) . .
Si3A Si1A Si2A C33A 161.1(5) . .
C32A Si1A Si2A C34A -72.2(5) . .
Si4A Si1A Si2A C34A 170.3(4) . .
Si3A Si1A Si2A C34A 39.2(4) . .
C32A Si1A Si2A C35A 169.0(6) . .
Si4A Si1A Si2A C35A 51.5(6) . .
Si3A Si1A Si2A C35A -79.7(6) . .
C32A Si1A Si3A C37A 176.4(6) . .
Si2A Si1A Si3A C37A 58.2(6) . .
Si4A Si1A Si3A C37A -70.8(6) . .
C32A Si1A Si3A C38A -57.9(4) . .
Si2A Si1A Si3A C38A -176.1(4) . .
Si4A Si1A Si3A C38A 54.9(4) . .
C32A Si1A Si3A C36A 57.0(5) . .
Si2A Si1A Si3A C36A -61.2(5) . .
Si4A Si1A Si3A C36A 169.8(5) . .
C32A Si1A Si4A C40A 45.4(5) . .
Si2A Si1A Si4A C40A 165.9(4) . .
Si3A Si1A Si4A C40A -63.6(4) . .
C32A Si1A Si4A C41A -76.2(7) . .
Si2A Si1A Si4A C41A 44.3(7) . .
Si3A Si1A Si4A C41A 174.8(6) . .
C32A Si1A Si4A C39A 158.5(6) . .
Si2A Si1A Si4A C39A -81.0(5) . .
Si3A Si1A Si4A C39A 49.5(6) . .
C17A C16A C42A C43A 8(8) . .
C15A C16A C42A C43A -172(8) . .
C16A C42A C43A Si5A -37(11) . .
C42A C43A Si5A Si6A 78(4) . .
C42A C43A Si5A Si8A -163(4) . .
C42A C43A Si5A Si7A -42(4) . .
C43A Si5A Si6A C45A -65.6(4) . .
Si8A Si5A Si6A C45A 177.2(4) . .
Si7A Si5A Si6A C45A 45.2(4) . .
C43A Si5A Si6A C44A 52.3(4) . .
Si8A Si5A Si6A C44A -64.8(3) . .
Si7A Si5A Si6A C44A 163.1(3) . .
C43A Si5A Si6A C46A 171.9(4) . .
Si8A Si5A Si6A C46A 54.8(4) . .
Si7A Si5A Si6A C46A -77.3(4) . .
C43A Si5A Si7A C49A -70.5(5) . .
Si6A Si5A Si7A C49A 177.1(4) . .
Si8A Si5A Si7A C49A 46.6(4) . .
C43A Si5A Si7A C47A 46.2(4) . .
Si6A Si5A Si7A C47A -66.2(3) . .
Si8A Si5A Si7A C47A 163.3(3) . .
C43A Si5A Si7A C48A 167.6(4) . .
Si6A Si5A Si7A C48A 55.3(4) . .
Si8A Si5A Si7A C48A -75.2(4) . .
C43A Si5A Si8A C51A 58.7(5) . .
Si6A Si5A Si8A C51A 173.4(4) . .
Si7A Si5A Si8A C51A -54.5(5) . .
C43A Si5A Si8A C52A -63.0(5) . .
Si6A Si5A Si8A C52A 51.7(4) . .
Si7A Si5A Si8A C52A -176.2(4) . .
C43A Si5A Si8A C50A 178.3(5) . .
Si6A Si5A Si8A C50A -67.0(5) . .
Si7A Si5A Si8A C50A 65.1(5) . .
C16B C1B C2B C3B -7.2(10) . .
C15B C1B C2B C3B 175.2(6) 2_365 .
C16B C1B C2B C15B 173.5(6) . .
C15B C1B C2B C15B -4.2(10) 2_365 .
C1B C2B C3B C4B 178.2(6) . .
C15B C2B C3B C4B -2.4(9) . .
C2B C3B C4B C5B 178.9(6) . .
C2B C3B C4B C13B -1.2(9) . .
C3B C4B C5B C6B 179.1(6) . .
C13B C4B C5B C6B -0.9(9) . .
C4B C5B C6B C7B 178.8(6) . .
C4B C5B C6B C11B -1.0(10) . .
C5B C6B C7B C8B -178.7(7) . .
C11B C6B C7B C8B 1.1(10) . .
C6B C7B C8B C9B -2.2(11) . .
C7B C8B C9B C10B 1.2(12) . .
C8B C9B C10B C11B 0.8(11) . .
C9B C10B C11B C12B 177.2(7) . .
C9B C10B C11B C6B -1.7(10) . .
C5B C6B C11B C12B 1.7(9) . .
C7B C6B C11B C12B -178.1(6) . .
C5B C6B C11B C10B -179.4(6) . .
C7B C6B C11B C10B 0.8(9) . .
C10B C11B C12B C13B -179.4(6) . .
C6B C11B C12B C13B -0.5(10) . .
C11B C12B C13B C14B 177.1(6) . .
C11B C12B C13B C4B -1.4(10) . .
C3B C4B C13B C14B 3.5(9) . .
C5B C4B C13B C14B -176.5(6) . .
C3B C4B C13B C12B -177.9(6) . .
C5B C4B C13B C12B 2.1(9) . .
C12B C13B C14B C15B 179.2(6) . .
C4B C13B C14B C15B -2.3(9) . .
C13B C14B C15B C1B 177.6(6) . 2_365
C13B C14B C15B C2B -1.4(9) . .
C3B C2B C15B C14B 3.7(9) . .
C1B C2B C15B C14B -176.9(6) . .
C3B C2B C15B C1B -175.3(6) . 2_365
C1B C2B C15B C1B 4.1(10) . 2_365
C2B C1B C16B C17B -43(9) . .
C15B C1B C16B C17B 135(8) 2_365 .
C1B C16B C17B Si1B 74(11) . .
C16B C17B Si1B Si2E 167(6) . .
C16B C17B Si1B Si4B -68(6) . .
C16B C17B Si1B Si3B 52(6) . .
C16B C17B Si1B Si2B 176(100) . .
C17B Si1B Si2B C18B 35.9(11) . .
Si2E Si1B Si2B C18B 177(3) . .
Si4B Si1B Si2B C18B -77.8(10) . .
Si3B Si1B Si2B C18B 148.0(10) . .
C17B Si1B Si2B C19B -82.9(11) . .
Si2E Si1B Si2B C19B 58(3) . .
Si4B Si1B Si2B C19B 163.3(10) . .
Si3B Si1B Si2B C19B 29.1(11) . .
C17B Si1B Si2B C20B 155.5(8) . .
Si2E Si1B Si2B C20B -63(3) . .
Si4B Si1B Si2B C20B 41.7(8) . .
Si3B Si1B Si2B C20B -92.5(9) . .
C17B Si1B Si2E C18E 51.5(11) . .
Si4B Si1B Si2E C18E -70.5(10) . .
Si3B Si1B Si2E C18E 163.2(10) . .
Si2B Si1B Si2E C18E 10(2) . .
C17B Si1B Si2E C19E -69.1(11) . .
Si4B Si1B Si2E C19E 168.8(11) . .
Si3B Si1B Si2E C19E 42.5(11) . .
Si2B Si1B Si2E C19E -111(3) . .
C17B Si1B Si2E C20E 171.0(9) . .
Si4B Si1B Si2E C20E 48.9(9) . .
Si3B Si1B Si2E C20E -77.3(9) . .
Si2B Si1B Si2E C20E 129(3) . .
C17B Si1B Si3B C22B 171.7(5) . .
Si2E Si1B Si3B C22B 51.3(6) . .
Si4B Si1B Si3B C22B -74.2(5) . .
Si2B Si1B Si3B C22B 58.3(6) . .
C17B Si1B Si3B C21B 51.8(4) . .
Si2E Si1B Si3B C21B -68.6(5) . .
Si4B Si1B Si3B C21B 165.9(4) . .
Si2B Si1B Si3B C21B -61.7(5) . .
C17B Si1B Si3B C23B -67.2(4) . .
Si2E Si1B Si3B C23B 172.4(5) . .
Si4B Si1B Si3B C23B 46.8(4) . .
Si2B Si1B Si3B C23B 179.3(5) . .
C17B Si1B Si4B C26B -71.9(6) . .
Si2E Si1B Si4B C26B 54.6(6) . .
Si3B Si1B Si4B C26B 177.0(5) . .
Si2B Si1B Si4B C26B 40.3(6) . .
C17B Si1B Si4B C25B 45.5(4) . .
Si2E Si1B Si4B C25B 172.0(5) . .
Si3B Si1B Si4B C25B -65.6(4) . .
Si2B Si1B Si4B C25B 157.7(5) . .
C17B Si1B Si4B C24B 163.0(5) . .
Si2E Si1B Si4B C24B -70.4(6) . .
Si3B Si1B Si4B C24B 51.9(5) . .
Si2B Si1B Si4B C24B -84.7(6) . .
C15C C1C C2C C3C -177.7(6) 2_676 .
C16C C1C C2C C3C 3.3(9) . .
C15C C1C C2C C15C 2.3(10) 2_676 .
C16C C1C C2C C15C -176.8(6) . .
C1C C2C C3C C4C -179.7(6) . .
C15C C2C C3C C4C 0.4(9) . .
C2C C3C C4C C5C -179.3(6) . .
C2C C3C C4C C13C 1.8(9) . .
C3C C4C C5C C6C -179.1(6) . .
C13C C4C C5C C6C -0.2(9) . .
C4C C5C C6C C7C -178.5(6) . .
C4C C5C C6C C11C 1.2(10) . .
C5C C6C C7C C8C 179.8(7) . .
C11C C6C C7C C8C 0.1(10) . .
C6C C7C C8C C9C 0.1(11) . .
C7C C8C C9C C10C -0.3(12) . .
C8C C9C C10C C11C 0.5(11) . .
C9C C10C C11C C12C -179.4(7) . .
C9C C10C C11C C6C -0.4(10) . .
C5C C6C C11C C12C -0.6(9) . .
C7C C6C C11C C12C 179.2(6) . .
C5C C6C C11C C10C -179.6(6) . .
C7C C6C C11C C10C 0.1(9) . .
C10C C11C C12C C13C 178.0(6) . .
C6C C11C C12C C13C -1.0(10) . .
C11C C12C C13C C14C -178.1(6) . .
C11C C12C C13C C4C 2.0(9) . .
C3C C4C C13C C14C -2.4(9) . .
C5C C4C C13C C14C 178.7(6) . .
C3C C4C C13C C12C 177.6(6) . .
C5C C4C C13C C12C -1.4(9) . .
C12C C13C C14C C15C -179.2(6) . .
C4C C13C C14C C15C 0.7(9) . .
C13C C14C C15C C1C -178.2(6) . 2_676
C13C C14C C15C C2C 1.5(9) . .
C3C C2C C15C C14C -2.1(9) . .
C1C C2C C15C C14C 178.0(6) . .
C3C C2C C15C C1C 177.7(5) . 2_676
C1C C2C C15C C1C -2.2(9) . 2_676
C2C C1C C16C C17C 45(10) . .
C15C C1C C16C C17C -134(10) 2_676 .
C1C C16C C17C Si1C -23(16) . .
C16C C17C Si1C Si2D -143(7) . .
C16C C17C Si1C Si3C 71(7) . .
C16C C17C Si1C Si4D -35(7) . .
C16C C17C Si1C Si2C -168(7) . .
C16C C17C Si1C Si4C -55(7) . .
C16C C17C Si1C Si3D 78(7) . .
C17C Si1C Si2C C19C -73.1(5) . .
Si2D Si1C Si2C C19C -172.5(15) . .
Si3C Si1C Si2C C19C 40.7(5) . .
Si4D Si1C Si2C C19C 166.1(5) . .
Si4C Si1C Si2C C19C 172.7(4) . .
Si3D Si1C Si2C C19C 43.1(8) . .
C17C Si1C Si2C C18C 45.8(6) . .
Si2D Si1C Si2C C18C -53.6(16) . .
Si3C Si1C Si2C C18C 159.6(6) . .
Si4D Si1C Si2C C18C -75.0(6) . .
Si4C Si1C Si2C C18C -68.4(6) . .
Si3D Si1C Si2C C18C 162.0(9) . .
C17C Si1C Si2C C20C 169.2(6) . .
Si2D Si1C Si2C C20C 69.7(15) . .
Si3C Si1C Si2C C20C -77.1(6) . .
Si4D Si1C Si2C C20C 48.3(6) . .
Si4C Si1C Si2C C20C 55.0(6) . .
Si3D Si1C Si2C C20C -74.7(9) . .
C17C Si1C Si2D C19D 104(3) . .
Si3C Si1C Si2D C19D -125(3) . .
Si4D Si1C Si2D C19D -6(3) . .
Si2C Si1C Si2D C19D -168(4) . .
Si4C Si1C Si2D C19D -2(3) . .
Si3D Si1C Si2D C19D -125(3) . .
C17C Si1C Si2D C18D -132(3) . .
Si3C Si1C Si2D C18D -1(4) . .
Si4D Si1C Si2D C18D 118(3) . .
Si2C Si1C Si2D C18D -44(3) . .
Si4C Si1C Si2D C18D 122(3) . .
Si3D Si1C Si2D C18D -1(4) . .
C17C Si1C Si2D C20D -10(3) . .
Si3C Si1C Si2D C20D 121(3) . .
Si4D Si1C Si2D C20D -120(3) . .
Si2C Si1C Si2D C20D 78(3) . .
Si4C Si1C Si2D C20D -116(3) . .
Si3D Si1C Si2D C20D 121(3) . .
C17C Si1C Si3C C21C 55.3(9) . .
Si2D Si1C Si3C C21C -78.6(13) . .
Si4D Si1C Si3C C21C 162.9(8) . .
Si2C Si1C Si3C C21C -61.4(9) . .
Si4C Si1C Si3C C21C 173.1(8) . .
Si3D Si1C Si3C C21C -76(6) . .
C17C Si1C Si3C C22C 176.1(9) . .
Si2D Si1C Si3C C22C 42.2(14) . .
Si4D Si1C Si3C C22C -76.3(10) . .
Si2C Si1C Si3C C22C 59.4(10) . .
Si4C Si1C Si3C C22C -66.1(10) . .
Si3D Si1C Si3C C22C 45(6) . .
C17C Si1C Si3C C23C -63.1(9) . .
Si2D Si1C Si3C C23C 163.0(13) . .
Si4D Si1C Si3C C23C 44.5(9) . .
Si2C Si1C Si3C C23C -179.8(8) . .
Si4C Si1C Si3C C23C 54.7(10) . .
Si3D Si1C Si3C C23C 166(6) . .
C17C Si1C Si3D C21D 76.4(19) . .
Si2D Si1C Si3D C21D -55(2) . .
Si3C Si1C Si3D C21D 127(6) . .
Si4D Si1C Si3D C21D -172.0(18) . .
Si2C Si1C Si3D C21D -39.2(19) . .
Si4C Si1C Si3D C21D -158.8(18) . .
C17C Si1C Si3D C22D -161.6(19) . .
Si2D Si1C Si3D C22D 67(2) . .
Si3C Si1C Si3D C22D -111(6) . .
Si4D Si1C Si3D C22D -50(2) . .
Si2C Si1C Si3D C22D 82.9(19) . .
Si4C Si1C Si3D C22D -37(2) . .
C17C Si1C Si3D C23D -39.5(19) . .
Si2D Si1C Si3D C23D -171.0(19) . .
Si3C Si1C Si3D C23D 11(5) . .
Si4D Si1C Si3D C23D 72.2(19) . .
Si2C Si1C Si3D C23D -155.0(18) . .
Si4C Si1C Si3D C23D 85(2) . .
C17C Si1C Si4C C25C 37.3(8) . .
Si2D Si1C Si4C C25C 146.0(9) . .
Si3C Si1C Si4C C25C -78.1(8) . .
Si4D Si1C Si4C C25C -45.6(11) . .
Si2C Si1C Si4C C25C 151.8(7) . .
Si3D Si1C Si4C C25C -88.1(11) . .
C17C Si1C Si4C C24C 164.1(8) . .
Si2D Si1C Si4C C24C -87.3(9) . .
Si3C Si1C Si4C C24C 48.7(9) . .
Si4D Si1C Si4C C24C 81.1(12) . .
Si2C Si1C Si4C C24C -81.5(7) . .
Si3D Si1C Si4C C24C 38.6(12) . .
C17C Si1C Si4C C26C -79.6(7) . .
Si2D Si1C Si4C C26C 29.0(9) . .
Si3C Si1C Si4C C26C 165.0(8) . .
Si4D Si1C Si4C C26C -162.6(14) . .
Si2C Si1C Si4C C26C 34.8(7) . .
Si3D Si1C Si4C C26C 154.9(11) . .
C17C Si1C Si4D C25D 61.2(9) . .
Si2D Si1C Si4D C25D 175.3(10) . .
Si3C Si1C Si4D C25D -45.4(9) . .
Si2C Si1C Si4D C25D -176.4(8) . .
Si4C Si1C Si4D C25D 163.5(15) . .
Si3D Si1C Si4D C25D -53.6(11) . .
C17C Si1C Si4D C24D 178.2(9) . .
Si2D Si1C Si4D C24D -67.7(11) . .
Si3C Si1C Si4D C24D 71.6(10) . .
Si2C Si1C Si4D C24D -59.3(10) . .
Si4C Si1C Si4D C24D -79.5(14) . .
Si3D Si1C Si4D C24D 63.4(12) . .
C17C Si1C Si4D C26D -57.3(8) . .
Si2D Si1C Si4D C26D 56.8(10) . .
Si3C Si1C Si4D C26D -163.8(8) . .
Si2C Si1C Si4D C26D 65.2(8) . .
Si4C Si1C Si4D C26D 45.1(12) . .
Si3D Si1C Si4D C26D -172.0(11) . .
